data_4303561
loop_
_publ_author_name
'Hideki Sugimoto'
'Susumu Tatemoto'
'Koichiro Suyama'
'Hiroyuki Miyake'
'Shinobu Itoh'
'Chao Dong'
'Jing Yang'
'Martin L. Kirk'

_publ_contact_author_email sugimoto@mls.eng.osaka-u.ac.jp
_publ_contact_author_fax +81-6-6879-7933
_publ_contact_author_name 'Hideki Sugimoto'
_publ_contact_author_phone +81-6-6879-7933
_publ_section_title
;
Dioxomolybdenum(VI) Complexes with Ene-1,2-dithiolate Ligands: Synthesis,
Spectroscopy, and Oxygen Atom Transfer Reactivity
;
_journal_name_full 'Inorganic Chemistry'
_journal_page_first 10581
_journal_page_last 10590
_journal_paper_doi 10.1021/ic901112s
_journal_volume 48
_journal_year 2009
_chemical_formula_moiety 'C88 H104 Mo2 N2 O20 P2 S8 '
_chemical_formula_sum 'C44 H52 Mo N O10 P S4'
_chemical_formula_weight 1010.05
_space_group_IT_number 7
_symmetry_cell_setting monoclinic
_symmetry_Int_Tables_number 7
_symmetry_space_group_name_Hall 'P -2yc'
_symmetry_space_group_name_H-M 'P 1 c 1'
_cell_angle_alpha 90.0000
_cell_angle_beta 103.658(3)
_cell_angle_gamma 90.0000
_cell_formula_units_Z 4
_cell_length_a 17.610(2)
_cell_length_b 13.5961(14)
_cell_length_c 19.795(2)
_cell_measurement_reflns_used 21558
_cell_measurement_temperature 100.1
_cell_measurement_theta_max 27.5
_cell_measurement_theta_min 4.0
_cell_volume 4605.4(8)
_computing_cell_refinement CrystalClear
_computing_data_collection CrystalClear
_computing_data_reduction CrystalStructure
_computing_publication_material 'CrystalStructure 3.8'
_computing_structure_refinement CRYSTALS
_computing_structure_solution SIR2002
_diffrn_detector_area_resol_mean 7.31
_diffrn_measured_fraction_theta_full 0.981
_diffrn_measured_fraction_theta_max 0.981
_diffrn_measurement_device_type 'Rigaku Mercury'
_diffrn_measurement_method \w
_diffrn_radiation_type 'Mo K\a'
_diffrn_radiation_wavelength 0.71070
_diffrn_reflns_av_R_equivalents 0.039
_diffrn_reflns_limit_h_max 19
_diffrn_reflns_limit_h_min -22
_diffrn_reflns_limit_k_max 14
_diffrn_reflns_limit_k_min -17
_diffrn_reflns_limit_l_max 25
_diffrn_reflns_limit_l_min -21
_diffrn_reflns_number 44597
_diffrn_reflns_theta_full 27.48
_diffrn_reflns_theta_max 27.48
_exptl_absorpt_coefficient_mu 0.557
_exptl_absorpt_correction_T_max 0.973
_exptl_absorpt_correction_T_min 0.712
_exptl_absorpt_correction_type multi-scan
_exptl_absorpt_process_details 'Jacobson, R. (1998) Private communication'
_exptl_crystal_colour brown
_exptl_crystal_density_diffrn 1.457
_exptl_crystal_density_method 'not measured'
_exptl_crystal_description prism
_exptl_crystal_F_000 2096.00
_exptl_crystal_size_max 0.31
_exptl_crystal_size_mid 0.16
_exptl_crystal_size_min 0.05
_refine_diff_density_max 2.34
_refine_diff_density_min -1.23
_refine_ls_abs_structure_details 'Flack, H. D. (1983), Acta Cryst. A39, 876-881.  7794 Friedel Pairs'
_refine_ls_abs_structure_Flack 0.50(2)
_refine_ls_extinction_method none
_refine_ls_goodness_of_fit_ref 0.975
_refine_ls_hydrogen_treatment refall
_refine_ls_number_parameters 1199
_refine_ls_number_reflns 16894
_refine_ls_R_factor_gt 0.0470
_refine_ls_shift/su_max 0.0196
_refine_ls_structure_factor_coef Fsqd
_refine_ls_weighting_details 'w = 1/[0.0024Fo^2^ + 1.0000\s(Fo^2^)]/(4Fo^2^)'
_refine_ls_weighting_scheme calc
_refine_ls_wR_factor_ref 0.1265
_reflns_number_gt 16834
_reflns_number_total 18152
_reflns_threshold_expression F^2^>2.0\s(F^2^)
_cod_data_source_file ic901112s_si_002_4.cif
_cod_data_source_block '__6'
_cod_original_cell_volume 4605.3(8)
_cod_original_formula_sum 'C88 H104 Mo2 N2 O20 P2 S8 '
_cod_database_code 4303561

loop_
_symmetry_equiv_pos_site_id
_symmetry_equiv_pos_as_xyz
1 +X,+Y,+Z
2 +X,-Y,1/2+Z

loop_
_atom_site_label
_atom_site_type_symbol
_atom_site_fract_x
_atom_site_fract_y
_atom_site_fract_z
_atom_site_U_iso_or_equiv
_atom_site_adp_type
_atom_site_occupancy
_atom_site_symmetry_multiplicity
_atom_site_calc_flag
_atom_site_refinement_flags
_atom_site_disorder_assembly
_atom_site_disorder_group
Mo(1) Mo 0.53568(3) 1.13105(3) 0.61243(3) 0.01327(9) Uani 1.00 1 d . . .
Mo(2) Mo 0.15272(3) 0.67159(3) 0.79324(3) 0.01229(8) Uani 1.00 1 d . . .
S(1) S 0.40258(8) 1.06673(8) 0.58656(6) 0.0166(2) Uani 1.00 1 d . . .
S(2) S 0.56368(8) 0.94250(9) 0.64269(7) 0.0208(3) Uani 1.00 1 d . . .
S(3) S 0.67008(8) 1.16353(8) 0.67408(6) 0.0156(2) Uani 1.00 1 d . . .
S(4) S 0.52075(8) 1.13617(9) 0.74046(7) 0.0192(3) Uani 1.00 1 d . . .
S(5) S 0.01382(8) 0.69571(9) 0.75130(6) 0.0154(2) Uani 1.00 1 d . . .
S(6) S 0.14437(8) 0.73297(10) 0.66595(7) 0.0216(3) Uani 1.00 1 d . . .
S(7) S 0.28581(8) 0.61707(8) 0.79762(6) 0.0161(2) Uani 1.00 1 d . . .
S(8) S 0.12670(8) 0.49917(9) 0.73939(7) 0.0207(3) Uani 1.00 1 d . . .
P(1) P -0.03673(8) 0.15598(8) 0.61761(6) 0.0141(2) Uani 1.00 1 d . . .
P(2) P 0.75187(8) 0.65110(9) 0.83007(6) 0.0152(2) Uani 1.00 1 d . . .
O(1) O 0.4915(2) 1.2447(2) 0.59667(17) 0.0190(8) Uani 1.00 1 d . . .
O(2) O 0.5745(2) 1.1102(2) 0.54181(17) 0.0200(9) Uani 1.00 1 d . . .
O(3) O 0.3260(2) 0.7926(2) 0.5812(2) 0.0260(10) Uani 1.00 1 d . . .
O(4) O 0.2692(2) 0.9397(2) 0.54783(18) 0.0182(8) Uani 1.00 1 d . . .
O(5) O 0.4852(2) 0.7183(2) 0.59068(19) 0.0223(9) Uani 1.00 1 d . . .
O(6) O 0.4687(2) 0.7595(2) 0.69683(18) 0.0223(9) Uani 1.00 1 d . . .
O(7) O 0.7443(3) 1.2933(3) 0.8538(2) 0.0432(13) Uani 1.00 1 d . . .
O(8) O 0.8051(2) 1.2284(3) 0.7767(2) 0.0288(10) Uani 1.00 1 d . . .
O(9) O 0.6392(3) 1.1497(3) 0.9081(2) 0.0452(14) Uani 1.00 1 d . . .
O(10) O 0.5711(3) 1.2852(4) 0.8696(2) 0.0636(17) Uani 1.00 1 d . . .
O(11) O 0.1255(2) 0.6290(2) 0.86610(17) 0.0174(8) Uani 1.00 1 d . . .
O(12) O 0.2007(2) 0.7818(2) 0.82178(18) 0.0199(8) Uani 1.00 1 d . . .
O(13) O -0.1452(2) 0.7137(3) 0.66358(19) 0.0266(10) Uani 1.00 1 d . . .
O(14) O -0.1117(2) 0.7245(3) 0.56113(19) 0.0275(10) Uani 1.00 1 d . . .
O(15) O 0.0410(2) 0.7201(2) 0.50620(19) 0.0267(10) Uani 1.00 1 d . . .
O(16) O 0.0046(2) 0.8651(2) 0.54396(17) 0.0192(9) Uani 1.00 1 d . . .
O(17) O 0.4097(2) 0.4429(4) 0.8343(2) 0.0450(14) Uani 1.00 1 d . . .
O(18) O 0.3857(2) 0.4410(2) 0.71878(17) 0.0200(9) Uani 1.00 1 d . . .
O(19) O 0.1600(2) 0.3048(2) 0.6802(2) 0.0322(10) Uani 1.00 1 d . . .
O(20) O 0.2823(2) 0.2949(2) 0.7432(2) 0.0281(10) Uani 1.00 1 d . . .
N(1) N 0.2712(2) 0.5016(2) 0.5112(2) 0.0172(10) Uani 1.00 1 d . . .
N(2) N 0.3998(2) 0.9333(3) 0.8526(2) 0.0177(10) Uani 1.00 1 d . . .
C(1) C 0.4053(3) 0.9367(3) 0.5952(2) 0.0161(11) Uani 1.00 1 d . . .
C(2) C 0.4734(3) 0.8878(3) 0.6201(2) 0.0169(11) Uani 1.00 1 d . . .
C(3) C 0.3326(3) 0.8814(3) 0.5754(2) 0.0165(11) Uani 1.00 1 d . . .
C(4) C 0.1962(3) 0.8865(4) 0.5277(2) 0.0260(13) Uani 1.00 1 d . . .
C(5) C 0.4744(3) 0.7791(3) 0.6313(2) 0.0170(11) Uani 1.00 1 d . . .
C(6) C 0.4648(3) 0.6559(3) 0.7124(3) 0.0279(14) Uani 1.00 1 d . . .
C(7) C 0.6708(3) 1.1988(3) 0.7596(2) 0.0163(11) Uani 1.00 1 d . . .
C(8) C 0.6078(3) 1.1843(3) 0.7870(2) 0.0172(11) Uani 1.00 1 d . . .
C(9) C 0.7421(3) 1.2436(3) 0.8020(2) 0.0224(13) Uani 1.00 1 d . . .
C(10) C 0.8750(4) 1.2776(5) 0.8125(3) 0.0419(19) Uani 1.00 1 d . . .
C(11) C 0.6106(3) 1.2030(4) 0.8617(2) 0.0254(14) Uani 1.00 1 d . . .
C(12) C 0.5706(6) 1.3067(7) 0.9410(5) 0.072(2) Uiso 1.00 1 d . . .
C(13) C -0.0107(2) 0.7254(3) 0.6630(2) 0.0142(10) Uani 1.00 1 d . . .
C(14) C 0.0466(3) 0.7421(3) 0.6276(2) 0.0160(11) Uani 1.00 1 d . . .
C(15) C -0.0950(3) 0.7231(3) 0.6314(2) 0.0176(11) Uani 1.00 1 d . . .
C(16) C -0.1937(3) 0.7175(4) 0.5271(3) 0.0319(15) Uani 1.00 1 d . . .
C(17) C 0.0296(3) 0.7714(3) 0.5525(2) 0.0175(11) Uani 1.00 1 d . . .
C(18) C -0.0178(3) 0.8988(4) 0.4726(2) 0.0304(15) Uani 1.00 1 d . . .
C(19) C 0.2852(2) 0.4964(3) 0.7701(2) 0.0159(11) Uani 1.00 1 d . . .
C(20) C 0.2179(2) 0.4459(3) 0.7446(2) 0.0161(11) Uani 1.00 1 d . . .
C(21) C 0.3654(3) 0.4555(3) 0.7786(2) 0.0179(11) Uani 1.00 1 d . . .
C(22) C 0.4617(3) 0.3979(3) 0.7242(2) 0.0242(13) Uani 1.00 1 d . . .
C(23) C 0.2149(3) 0.3415(3) 0.7184(2) 0.0201(12) Uani 1.00 1 d . . .
C(24) C 0.2860(4) 0.1973(3) 0.7144(3) 0.0318(16) Uani 1.00 1 d . . .
C(25) C 0.3519(3) 0.5408(3) 0.5428(2) 0.0227(13) Uani 1.00 1 d . . .
C(26) C 0.4149(4) 0.5150(5) 0.5039(3) 0.0372(17) Uani 1.00 1 d . . .
C(27) C 0.2371(4) 0.5460(3) 0.4400(2) 0.0283(14) Uani 1.00 1 d . . .
C(28) C 0.2243(5) 0.6556(4) 0.4397(3) 0.046(2) Uani 1.00 1 d . . .
C(29) C 0.2220(3) 0.5278(3) 0.5623(2) 0.0251(13) Uani 1.00 1 d . . .
C(30) C 0.1418(4) 0.4846(5) 0.5459(3) 0.0404(19) Uani 1.00 1 d . . .
C(31) C 0.2721(3) 0.3910(3) 0.4987(2) 0.0198(12) Uani 1.00 1 d . . .
C(32) C 0.3066(3) 0.3312(3) 0.5629(2) 0.0233(13) Uani 1.00 1 d . . .
C(33) C 0.0246(3) 0.1681(3) 0.5573(2) 0.0157(11) Uani 1.00 1 d . . .
C(34) C 0.0978(3) 0.1232(3) 0.5695(2) 0.0192(12) Uani 1.00 1 d . . .
C(35) C 0.1444(3) 0.1357(3) 0.5224(2) 0.0200(12) Uani 1.00 1 d . . .
C(36) C 0.1184(3) 0.1918(3) 0.4633(2) 0.0237(13) Uani 1.00 1 d . . .
C(37) C 0.0452(3) 0.2384(3) 0.4515(2) 0.0221(13) Uani 1.00 1 d . . .
C(38) C -0.0006(3) 0.2279(3) 0.4982(2) 0.0207(12) Uani 1.00 1 d . . .
C(39) C -0.0772(2) 0.2750(3) 0.6283(2) 0.0147(11) Uani 1.00 1 d . . .
C(40) C -0.0305(3) 0.3586(3) 0.6370(2) 0.0189(12) Uani 1.00 1 d . . .
C(41) C -0.0634(3) 0.4494(3) 0.6436(2) 0.0262(13) Uani 1.00 1 d . . .
C(42) C -0.1417(3) 0.4580(3) 0.6413(2) 0.0262(13) Uani 1.00 1 d . . .
C(43) C -0.1888(3) 0.3735(4) 0.6332(2) 0.0254(14) Uani 1.00 1 d . . .
C(44) C -0.1560(3) 0.2820(3) 0.6265(2) 0.0201(12) Uani 1.00 1 d . . .
C(45) C 0.0197(2) 0.1086(3) 0.6990(2) 0.0154(11) Uani 1.00 1 d . . .
C(46) C 0.0492(3) 0.1711(3) 0.7545(2) 0.0212(13) Uani 1.00 1 d . . .
C(47) C 0.0940(3) 0.1323(4) 0.8157(2) 0.0287(15) Uani 1.00 1 d . . .
C(48) C 0.1093(3) 0.0331(4) 0.8219(2) 0.0277(14) Uani 1.00 1 d . . .
C(49) C 0.0814(3) -0.0295(4) 0.7662(3) 0.0290(14) Uani 1.00 1 d . . .
C(50) C 0.0362(3) 0.0080(3) 0.7047(2) 0.0230(13) Uani 1.00 1 d . . .
C(51) C -0.1172(3) 0.0751(3) 0.5852(2) 0.0169(11) Uani 1.00 1 d . . .
C(52) C -0.1508(3) 0.0673(3) 0.5143(2) 0.0215(13) Uani 1.00 1 d . . .
C(53) C -0.2205(3) 0.0169(4) 0.4911(3) 0.0307(15) Uani 1.00 1 d . . .
C(54) C -0.2559(3) -0.0274(4) 0.5397(3) 0.0298(14) Uani 1.00 1 d . . .
C(55) C -0.2233(3) -0.0233(3) 0.6085(2) 0.0236(13) Uani 1.00 1 d . . .
C(56) C -0.1525(3) 0.0280(3) 0.6330(2) 0.0220(13) Uani 1.00 1 d . . .
C(57) C 0.4822(3) 0.9662(3) 0.8866(2) 0.0215(12) Uani 1.00 1 d . . .
C(58) C 0.5468(3) 0.9123(4) 0.8632(3) 0.0281(14) Uani 1.00 1 d . . .
C(59) C 0.3804(3) 0.9666(3) 0.7767(2) 0.0183(11) Uani 1.00 1 d . . .
C(60) C 0.2990(3) 0.9417(4) 0.7350(2) 0.0265(14) Uani 1.00 1 d . . .
C(61) C 0.3904(3) 0.8236(3) 0.8539(2) 0.0202(12) Uani 1.00 1 d . . .
C(62) C 0.4117(3) 0.7759(3) 0.9255(2) 0.0244(13) Uani 1.00 1 d . . .
C(63) C 0.3436(3) 0.9787(4) 0.8908(2) 0.0248(13) Uani 1.00 1 d . . .
C(64) C 0.3435(4) 1.0892(4) 0.8944(3) 0.0413(19) Uani 1.00 1 d . . .
C(65) C 0.7768(3) 0.7761(3) 0.8181(2) 0.0183(11) Uani 1.00 1 d . . .
C(66) C 0.7167(3) 0.8458(3) 0.8017(2) 0.0205(12) Uani 1.00 1 d . . .
C(67) C 0.7351(3) 0.9436(3) 0.7938(2) 0.0276(14) Uani 1.00 1 d . . .
C(68) C 0.8105(3) 0.9735(3) 0.8019(2) 0.0275(14) Uani 1.00 1 d . . .
C(69) C 0.8714(3) 0.9056(4) 0.8172(2) 0.0254(14) Uani 1.00 1 d . . .
C(70) C 0.8548(3) 0.8062(3) 0.8257(2) 0.0209(12) Uani 1.00 1 d . . .
C(71) C 0.6886(3) 0.6524(3) 0.8888(2) 0.0191(12) Uani 1.00 1 d . . .
C(72) C 0.7091(3) 0.7122(4) 0.9478(2) 0.0227(13) Uani 1.00 1 d . . .
C(73) C 0.6619(3) 0.7172(4) 0.9941(2) 0.0241(13) Uani 1.00 1 d . . .
C(74) C 0.5941(3) 0.6625(3) 0.9828(2) 0.0233(13) Uani 1.00 1 d . . .
C(75) C 0.5737(4) 0.6021(4) 0.9241(3) 0.0316(15) Uani 1.00 1 d . . .
C(76) C 0.6202(3) 0.5974(3) 0.8779(2) 0.0250(13) Uani 1.00 1 d . . .
C(77) C 0.7027(2) 0.5973(3) 0.7490(2) 0.0174(11) Uani 1.00 1 d . . .
C(78) C 0.6829(3) 0.6542(4) 0.6891(2) 0.0226(13) Uani 1.00 1 d . . .
C(79) C 0.6426(3) 0.6084(5) 0.6260(2) 0.0318(15) Uani 1.00 1 d . . .
C(80) C 0.6237(3) 0.5101(5) 0.6262(3) 0.0390(17) Uani 1.00 1 d . . .
C(81) C 0.6438(3) 0.4536(4) 0.6865(3) 0.0318(15) Uani 1.00 1 d . . .
C(82) C 0.6844(3) 0.4969(3) 0.7480(2) 0.0200(12) Uani 1.00 1 d . . .
C(83) C 0.8370(3) 0.5783(3) 0.8649(2) 0.0183(12) Uani 1.00 1 d . . .
C(84) C 0.8888(3) 0.5638(3) 0.8233(2) 0.0181(11) Uani 1.00 1 d . . .
C(85) C 0.9548(3) 0.5072(3) 0.8477(2) 0.0226(13) Uani 1.00 1 d . . .
C(86) C 0.9682(3) 0.4636(3) 0.9134(2) 0.0249(13) Uani 1.00 1 d . . .
C(87) C 0.9167(3) 0.4786(4) 0.9545(2) 0.0288(14) Uani 1.00 1 d . . .
C(88) C 0.8509(3) 0.5378(3) 0.9317(2) 0.0234(13) Uani 1.00 1 d . . .
H(1) H 0.1880 0.8655 0.4808 0.030 Uiso 1.00 1 c R . .
H(2) H 0.1547 0.9287 0.5323 0.030 Uiso 1.00 1 c R . .
H(3) H 0.1978 0.8309 0.5570 0.030 Uiso 1.00 1 c R . .
H(4) H 0.4117 0.6354 0.7018 0.033 Uiso 1.00 1 c R . .
H(5) H 0.4875 0.6451 0.7603 0.033 Uiso 1.00 1 c R . .
H(6) H 0.4926 0.6192 0.6852 0.033 Uiso 1.00 1 c R . .
H(7) H 0.8773 1.3402 0.7918 0.050 Uiso 1.00 1 c R . .
H(8) H 0.9194 1.2399 0.8091 0.049 Uiso 1.00 1 c R . .
H(9) H 0.8746 1.2858 0.8600 0.049 Uiso 1.00 1 c R . .
H(10) H 0.5258 1.2768 0.9511 0.086 Uiso 1.00 1 c R . .
H(11) H 0.5683 1.3758 0.9472 0.086 Uiso 1.00 1 c R . .
H(12) H 0.6164 1.2813 0.9715 0.086 Uiso 1.00 1 c R . .
H(13) H -0.2074 0.6502 0.5188 0.036 Uiso 1.00 1 c R . .
H(14) H -0.2036 0.7518 0.4841 0.036 Uiso 1.00 1 c R . .
H(15) H -0.2240 0.7454 0.5561 0.036 Uiso 1.00 1 c R . .
H(16) H 0.0264 0.9268 0.4602 0.036 Uiso 1.00 1 c R . .
H(17) H -0.0577 0.9471 0.4681 0.036 Uiso 1.00 1 c R . .
H(18) H -0.0366 0.8449 0.4428 0.036 Uiso 1.00 1 c R . .
H(19) H 0.4996 0.4487 0.7283 0.029 Uiso 1.00 1 c R . .
H(20) H 0.4745 0.3569 0.7642 0.029 Uiso 1.00 1 c R . .
H(21) H 0.4613 0.3598 0.6839 0.029 Uiso 1.00 1 c R . .
H(22) H 0.2677 0.1500 0.7421 0.040 Uiso 1.00 1 c R . .
H(23) H 0.3386 0.1827 0.7136 0.040 Uiso 1.00 1 c R . .
H(24) H 0.2543 0.1955 0.6684 0.040 Uiso 1.00 1 c R . .
H(25) H 0.3485 0.6104 0.5446 0.026 Uiso 1.00 1 c R . .
H(26) H 0.3681 0.5154 0.5887 0.026 Uiso 1.00 1 c R . .
H(27) H 0.4391 0.4546 0.5212 0.046 Uiso 1.00 1 c R . .
H(28) H 0.4532 0.5655 0.5102 0.046 Uiso 1.00 1 c R . .
H(29) H 0.3911 0.5083 0.4557 0.046 Uiso 1.00 1 c R . .
H(30) H 0.2711 0.5316 0.4105 0.033 Uiso 1.00 1 c R . .
H(31) H 0.1878 0.5159 0.4219 0.033 Uiso 1.00 1 c R . .
H(32) H 0.1737 0.6696 0.4464 0.053 Uiso 1.00 1 c R . .
H(33) H 0.2291 0.6824 0.3965 0.053 Uiso 1.00 1 c R . .
H(34) H 0.2627 0.6841 0.4764 0.053 Uiso 1.00 1 c R . .
H(35) H 0.2490 0.5052 0.6069 0.031 Uiso 1.00 1 c R . .
H(36) H 0.2170 0.5974 0.5633 0.031 Uiso 1.00 1 c R . .
H(37) H 0.1063 0.5286 0.5172 0.048 Uiso 1.00 1 c R . .
H(38) H 0.1257 0.4735 0.5878 0.048 Uiso 1.00 1 c R . .
H(39) H 0.1424 0.4240 0.5222 0.048 Uiso 1.00 1 c R . .
H(40) H 0.2198 0.3696 0.4808 0.024 Uiso 1.00 1 c R . .
H(41) H 0.3018 0.3790 0.4652 0.024 Uiso 1.00 1 c R . .
H(42) H 0.3613 0.3242 0.5674 0.027 Uiso 1.00 1 c R . .
H(43) H 0.2829 0.2680 0.5591 0.027 Uiso 1.00 1 c R . .
H(44) H 0.2976 0.3640 0.6026 0.027 Uiso 1.00 1 c R . .
H(45) H 0.1152 0.0837 0.6098 0.024 Uiso 1.00 1 c R . .
H(46) H 0.1944 0.1055 0.5313 0.025 Uiso 1.00 1 c R . .
H(47) H 0.1498 0.1991 0.4307 0.030 Uiso 1.00 1 c R . .
H(48) H 0.0273 0.2772 0.4110 0.027 Uiso 1.00 1 c R . .
H(49) H -0.0492 0.2613 0.4908 0.025 Uiso 1.00 1 c R . .
H(50) H 0.0235 0.3534 0.6378 0.022 Uiso 1.00 1 c R . .
H(51) H -0.0316 0.5067 0.6501 0.030 Uiso 1.00 1 c R . .
H(52) H -0.1635 0.5208 0.6460 0.031 Uiso 1.00 1 c R . .
H(53) H -0.2429 0.3788 0.6319 0.032 Uiso 1.00 1 c R . .
H(54) H -0.1873 0.2244 0.6204 0.024 Uiso 1.00 1 c R . .
H(55) H 0.0390 0.2397 0.7502 0.026 Uiso 1.00 1 c R . .
H(56) H 0.1134 0.1745 0.8541 0.033 Uiso 1.00 1 c R . .
H(57) H 0.1395 0.0075 0.8645 0.032 Uiso 1.00 1 c R . .
H(58) H 0.0932 -0.0977 0.7704 0.035 Uiso 1.00 1 c R . .
H(59) H 0.0175 -0.0342 0.6661 0.028 Uiso 1.00 1 c R . .
H(60) H -0.1260 0.0970 0.4818 0.025 Uiso 1.00 1 c R . .
H(61) H -0.2434 0.0121 0.4427 0.036 Uiso 1.00 1 c R . .
H(62) H -0.3044 -0.0604 0.5237 0.034 Uiso 1.00 1 c R . .
H(63) H -0.2475 -0.0551 0.6406 0.030 Uiso 1.00 1 c R . .
H(64) H -0.1291 0.0309 0.6814 0.026 Uiso 1.00 1 c R . .
H(65) H 0.4862 1.0343 0.8771 0.025 Uiso 1.00 1 c R . .
H(66) H 0.4902 0.9567 0.9353 0.025 Uiso 1.00 1 c R . .
H(67) H 0.5626 0.8563 0.8918 0.034 Uiso 1.00 1 c R . .
H(68) H 0.5902 0.9550 0.8664 0.034 Uiso 1.00 1 c R . .
H(69) H 0.5279 0.8920 0.8164 0.034 Uiso 1.00 1 c R . .
H(70) H 0.3862 1.0360 0.7760 0.022 Uiso 1.00 1 c R . .
H(71) H 0.4169 0.9365 0.7547 0.022 Uiso 1.00 1 c R . .
H(72) H 0.2997 0.8789 0.7141 0.031 Uiso 1.00 1 c R . .
H(73) H 0.2819 0.9898 0.6999 0.031 Uiso 1.00 1 c R . .
H(74) H 0.2644 0.9404 0.7652 0.031 Uiso 1.00 1 c R . .
H(75) H 0.3372 0.8084 0.8337 0.023 Uiso 1.00 1 c R . .
H(76) H 0.4225 0.7956 0.8265 0.023 Uiso 1.00 1 c R . .
H(77) H 0.4655 0.7588 0.9362 0.028 Uiso 1.00 1 c R . .
H(78) H 0.3811 0.7185 0.9259 0.028 Uiso 1.00 1 c R . .
H(79) H 0.4022 0.8212 0.9591 0.028 Uiso 1.00 1 c R . .
H(80) H 0.2923 0.9582 0.8683 0.031 Uiso 1.00 1 c R . .
H(81) H 0.3564 0.9544 0.9371 0.031 Uiso 1.00 1 c R . .
H(82) H 0.3806 1.1103 0.9348 0.052 Uiso 1.00 1 c R . .
H(83) H 0.2931 1.1123 0.8962 0.053 Uiso 1.00 1 c R . .
H(84) H 0.3572 1.1149 0.8542 0.053 Uiso 1.00 1 c R . .
H(85) H 0.6637 0.8263 0.7957 0.024 Uiso 1.00 1 c R . .
H(86) H 0.6942 0.9906 0.7820 0.033 Uiso 1.00 1 c R . .
H(87) H 0.8217 1.0414 0.7979 0.033 Uiso 1.00 1 c R . .
H(88) H 0.9239 0.9263 0.8219 0.031 Uiso 1.00 1 c R . .
H(89) H 0.8958 0.7592 0.8360 0.025 Uiso 1.00 1 c R . .
H(90) H 0.7561 0.7494 0.9560 0.028 Uiso 1.00 1 c R . .
H(91) H 0.6756 0.7586 1.0338 0.028 Uiso 1.00 1 c R . .
H(92) H 0.5617 0.6657 1.0150 0.029 Uiso 1.00 1 c R . .
H(93) H 0.5267 0.5651 0.9160 0.038 Uiso 1.00 1 c R . .
H(94) H 0.6067 0.5555 0.8384 0.030 Uiso 1.00 1 c R . .
H(95) H 0.6960 0.7221 0.6899 0.027 Uiso 1.00 1 c R . .
H(96) H 0.6289 0.6453 0.5841 0.038 Uiso 1.00 1 c R . .
H(97) H 0.5957 0.4806 0.5842 0.044 Uiso 1.00 1 c R . .
H(98) H 0.6302 0.3859 0.6852 0.037 Uiso 1.00 1 c R . .
H(99) H 0.6998 0.4588 0.7892 0.024 Uiso 1.00 1 c R . .
H(100) H 0.8794 0.5934 0.7786 0.021 Uiso 1.00 1 c R . .
H(101) H 0.9910 0.4972 0.8196 0.026 Uiso 1.00 1 c R . .
H(102) H 1.0130 0.4237 0.9299 0.028 Uiso 1.00 1 c R . .
H(103) H 0.9262 0.4484 0.9990 0.034 Uiso 1.00 1 c R . .
H(104) H 0.8163 0.5501 0.9610 0.028 Uiso 1.00 1 c R . .

loop_
_atom_site_aniso_label
_atom_site_aniso_U_11
_atom_site_aniso_U_22
_atom_site_aniso_U_33
_atom_site_aniso_U_12
_atom_site_aniso_U_13
_atom_site_aniso_U_23
Mo(1) 0.0143(2) 0.01262(17) 0.01246(18) -0.00020(14) 0.00239(14) 0.00046(13)
Mo(2) 0.0111(2) 0.01353(17) 0.01191(17) 0.00200(14) 0.00201(13) -0.00047(13)
S(1) 0.0157(6) 0.0146(5) 0.0190(5) 0.0008(4) 0.0027(4) 0.0016(4)
S(2) 0.0140(6) 0.0157(5) 0.0295(6) -0.0001(4) -0.0016(4) 0.0020(4)
S(3) 0.0168(6) 0.0172(5) 0.0130(5) -0.0019(4) 0.0040(4) -0.0016(3)
S(4) 0.0183(6) 0.0226(5) 0.0174(5) -0.0001(4) 0.0056(4) 0.0027(4)
S(5) 0.0118(5) 0.0206(5) 0.0141(5) 0.0023(4) 0.0037(4) 0.0022(4)
S(6) 0.0143(6) 0.0338(6) 0.0166(5) -0.0014(5) 0.0035(4) 0.0021(4)
S(7) 0.0139(6) 0.0172(5) 0.0162(5) 0.0005(4) 0.0018(4) -0.0022(4)
S(8) 0.0142(6) 0.0197(5) 0.0283(6) -0.0015(4) 0.0053(4) -0.0088(4)
P(1) 0.0159(6) 0.0126(5) 0.0142(5) 0.0007(4) 0.0043(4) 0.0013(4)
P(2) 0.0157(6) 0.0162(5) 0.0134(5) 0.0004(4) 0.0027(4) 0.0005(4)
O(1) 0.022(2) 0.0184(16) 0.0169(16) -0.0023(14) 0.0047(14) 0.0002(12)
O(2) 0.021(2) 0.0247(18) 0.0135(16) 0.0007(14) 0.0020(13) -0.0023(12)
O(3) 0.019(2) 0.0159(16) 0.043(2) -0.0055(14) 0.0065(16) -0.0003(15)
O(4) 0.0112(17) 0.0189(16) 0.0217(17) 0.0007(13) -0.0017(13) 0.0006(12)
O(5) 0.025(2) 0.0176(16) 0.0245(18) 0.0023(14) 0.0065(15) -0.0013(13)
O(6) 0.032(2) 0.0180(17) 0.0200(17) 0.0020(14) 0.0122(15) 0.0043(13)
O(7) 0.043(3) 0.058(3) 0.027(2) -0.010(2) 0.0049(19) -0.016(2)
O(8) 0.020(2) 0.033(2) 0.031(2) -0.0124(16) 0.0010(16) -0.0109(15)
O(9) 0.062(3) 0.053(2) 0.019(2) 0.018(2) 0.005(2) 0.0097(18)
O(10) 0.079(4) 0.082(4) 0.021(2) 0.053(3) -0.006(2) -0.014(2)
O(11) 0.0186(19) 0.0155(16) 0.0168(16) 0.0007(12) 0.0016(13) 0.0017(12)
O(12) 0.0184(19) 0.0196(16) 0.0207(17) 0.0041(14) 0.0026(13) -0.0029(13)
O(13) 0.0126(19) 0.045(2) 0.0225(18) 0.0005(16) 0.0054(14) -0.0003(16)
O(14) 0.015(2) 0.050(2) 0.0152(17) -0.0067(16) -0.0021(14) 0.0000(15)
O(15) 0.034(2) 0.029(2) 0.0162(17) 0.0005(16) 0.0050(15) -0.0030(14)
O(16) 0.026(2) 0.0172(16) 0.0153(16) 0.0033(13) 0.0058(14) 0.0013(12)
O(17) 0.037(2) 0.071(3) 0.021(2) 0.032(2) -0.0049(18) -0.0100(19)
O(18) 0.0189(19) 0.0229(17) 0.0199(17) 0.0057(14) 0.0078(14) -0.0034(13)
O(19) 0.031(2) 0.0201(17) 0.040(2) 0.0026(16) -0.0020(18) -0.0119(16)
O(20) 0.029(2) 0.0183(18) 0.034(2) 0.0040(15) 0.0018(17) 0.0000(14)
N(1) 0.020(2) 0.0134(18) 0.0167(19) 0.0034(15) 0.0025(16) -0.0038(13)
N(2) 0.016(2) 0.023(2) 0.0134(19) -0.0001(16) 0.0024(15) 0.0007(15)
C(1) 0.016(2) 0.018(2) 0.013(2) 0.0007(17) 0.0013(17) 0.0045(16)
C(2) 0.018(2) 0.013(2) 0.020(2) -0.0000(17) 0.0041(18) 0.0004(16)
C(3) 0.017(2) 0.024(2) 0.009(2) -0.0002(18) 0.0056(17) -0.0017(16)
C(4) 0.014(2) 0.030(2) 0.030(2) -0.004(2) -0.003(2) 0.002(2)
C(5) 0.015(2) 0.017(2) 0.019(2) 0.0053(17) 0.0046(18) 0.0012(17)
C(6) 0.035(3) 0.018(2) 0.030(2) -0.002(2) 0.005(2) 0.0025(19)
C(7) 0.019(2) 0.017(2) 0.011(2) 0.0044(18) 0.0014(18) 0.0010(16)
C(8) 0.020(2) 0.020(2) 0.009(2) 0.0020(18) -0.0012(17) 0.0006(16)
C(9) 0.024(3) 0.025(2) 0.016(2) -0.005(2) 0.0004(19) 0.0019(18)
C(10) 0.033(3) 0.058(4) 0.033(3) -0.024(3) 0.003(2) -0.007(2)
C(11) 0.021(2) 0.038(2) 0.017(2) 0.002(2) 0.004(2) -0.001(2)
C(13) 0.015(2) 0.013(2) 0.014(2) -0.0016(16) 0.0023(17) 0.0004(15)
C(14) 0.020(2) 0.014(2) 0.012(2) 0.0014(17) 0.0004(18) -0.0015(15)
C(15) 0.013(2) 0.013(2) 0.023(2) 0.0006(17) -0.0033(18) 0.0004(16)
C(16) 0.023(3) 0.043(3) 0.025(2) -0.002(2) -0.004(2) -0.003(2)
C(17) 0.016(2) 0.023(2) 0.014(2) -0.0042(18) 0.0045(18) -0.0020(17)
C(18) 0.042(3) 0.030(2) 0.016(2) 0.007(2) 0.002(2) 0.000(2)
C(19) 0.015(2) 0.016(2) 0.015(2) 0.0035(17) 0.0004(17) -0.0025(15)
C(20) 0.013(2) 0.016(2) 0.019(2) -0.0002(17) 0.0037(17) -0.0006(16)
C(21) 0.024(2) 0.017(2) 0.011(2) 0.0014(18) -0.0013(18) -0.0054(16)
C(22) 0.019(2) 0.019(2) 0.034(2) 0.0070(19) 0.005(2) -0.0048(19)
C(23) 0.027(2) 0.020(2) 0.016(2) 0.0029(19) 0.009(2) -0.0005(17)
C(24) 0.053(4) 0.017(2) 0.029(3) 0.006(2) 0.018(2) 0.002(2)
C(25) 0.027(3) 0.024(2) 0.015(2) -0.001(2) 0.001(2) -0.0057(18)
C(26) 0.037(3) 0.047(3) 0.030(3) -0.013(2) 0.014(2) -0.011(2)
C(27) 0.046(3) 0.019(2) 0.018(2) 0.008(2) 0.002(2) 0.0005(18)
C(28) 0.085(6) 0.016(2) 0.031(3) 0.012(3) 0.000(3) -0.000(2)
C(29) 0.035(3) 0.022(2) 0.021(2) 0.009(2) 0.012(2) -0.0012(19)
C(30) 0.028(3) 0.053(4) 0.039(3) 0.017(3) 0.006(2) -0.004(2)
C(31) 0.023(2) 0.016(2) 0.022(2) 0.0026(18) 0.009(2) -0.0034(17)
C(32) 0.024(3) 0.015(2) 0.029(2) 0.0021(19) 0.002(2) -0.0017(18)
C(33) 0.019(2) 0.016(2) 0.013(2) -0.0004(17) 0.0048(18) -0.0011(16)
C(34) 0.024(2) 0.014(2) 0.022(2) 0.0036(18) 0.009(2) 0.0045(17)
C(35) 0.019(2) 0.014(2) 0.030(2) 0.0023(17) 0.011(2) 0.0005(18)
C(36) 0.023(2) 0.021(2) 0.030(2) -0.009(2) 0.013(2) -0.003(2)
C(37) 0.023(2) 0.023(2) 0.021(2) -0.004(2) 0.006(2) 0.0055(18)
C(38) 0.013(2) 0.024(2) 0.025(2) -0.0022(19) 0.0043(19) 0.0046(19)
C(39) 0.018(2) 0.015(2) 0.010(2) -0.0009(17) 0.0013(17) 0.0016(15)
C(40) 0.016(2) 0.017(2) 0.022(2) 0.0032(18) -0.0006(19) -0.0029(17)
C(41) 0.029(3) 0.016(2) 0.028(2) -0.000(2) -0.003(2) 0.0004(19)
C(42) 0.031(3) 0.020(2) 0.025(2) 0.013(2) 0.002(2) -0.0045(19)
C(43) 0.022(3) 0.028(2) 0.030(2) -0.000(2) 0.013(2) -0.005(2)
C(44) 0.021(2) 0.021(2) 0.018(2) 0.0004(19) 0.0050(19) -0.0020(18)
C(45) 0.014(2) 0.016(2) 0.017(2) 0.0031(17) 0.0064(18) 0.0030(16)
C(46) 0.023(2) 0.021(2) 0.019(2) -0.0006(19) 0.005(2) -0.0040(18)
C(47) 0.030(3) 0.035(3) 0.017(2) 0.000(2) -0.002(2) 0.006(2)
C(48) 0.025(3) 0.033(2) 0.022(2) -0.005(2) 0.001(2) 0.007(2)
C(49) 0.029(3) 0.026(2) 0.033(2) 0.005(2) 0.007(2) 0.009(2)
C(50) 0.033(3) 0.014(2) 0.023(2) 0.002(2) 0.010(2) 0.0032(17)
C(51) 0.020(2) 0.0107(19) 0.019(2) -0.0014(17) 0.0014(18) -0.0016(16)
C(52) 0.021(2) 0.024(2) 0.018(2) -0.001(2) 0.0034(19) 0.0017(18)
C(53) 0.036(3) 0.026(2) 0.027(2) -0.002(2) 0.001(2) -0.004(2)
C(54) 0.025(3) 0.021(2) 0.040(3) -0.005(2) 0.001(2) -0.008(2)
C(55) 0.024(2) 0.021(2) 0.029(2) -0.010(2) 0.012(2) -0.0049(19)
C(56) 0.020(2) 0.025(2) 0.021(2) -0.005(2) 0.005(2) -0.0064(19)
C(57) 0.017(2) 0.024(2) 0.021(2) -0.004(2) 0.0000(19) 0.0046(18)
C(58) 0.018(2) 0.033(2) 0.033(3) -0.001(2) 0.005(2) 0.009(2)
C(59) 0.017(2) 0.019(2) 0.019(2) 0.0009(18) 0.0030(18) 0.0018(17)
C(60) 0.034(3) 0.031(2) 0.013(2) -0.005(2) 0.002(2) 0.0048(18)
C(61) 0.020(2) 0.017(2) 0.021(2) -0.0032(18) -0.0017(19) 0.0011(17)
C(62) 0.028(3) 0.018(2) 0.024(2) -0.005(2) -0.002(2) 0.0035(18)
C(63) 0.031(3) 0.031(2) 0.015(2) 0.013(2) 0.011(2) -0.0007(19)
C(64) 0.067(5) 0.037(3) 0.028(3) 0.015(3) 0.025(3) 0.000(2)
C(65) 0.021(2) 0.019(2) 0.016(2) -0.0007(19) 0.0056(18) 0.0023(16)
C(66) 0.014(2) 0.025(2) 0.021(2) 0.0014(19) 0.0007(19) -0.0002(18)
C(67) 0.046(3) 0.014(2) 0.021(2) 0.005(2) 0.006(2) 0.0061(18)
C(68) 0.050(3) 0.014(2) 0.020(2) 0.001(2) 0.011(2) -0.0003(17)
C(69) 0.022(3) 0.022(2) 0.034(2) -0.003(2) 0.011(2) 0.002(2)
C(70) 0.024(2) 0.019(2) 0.020(2) -0.0015(19) 0.006(2) -0.0010(18)
C(71) 0.018(2) 0.027(2) 0.013(2) 0.0011(19) 0.0049(18) -0.0025(17)
C(72) 0.014(2) 0.030(2) 0.024(2) -0.000(2) 0.006(2) -0.003(2)
C(73) 0.026(3) 0.030(2) 0.014(2) 0.007(2) 0.000(2) -0.0040(19)
C(74) 0.027(3) 0.030(2) 0.016(2) 0.008(2) 0.011(2) 0.0066(19)
C(75) 0.037(3) 0.033(2) 0.025(2) -0.007(2) 0.010(2) 0.001(2)
C(76) 0.034(3) 0.024(2) 0.018(2) -0.007(2) 0.008(2) -0.0023(18)
C(77) 0.012(2) 0.024(2) 0.017(2) 0.0012(18) 0.0049(17) -0.0039(18)
C(78) 0.027(3) 0.033(2) 0.007(2) 0.004(2) 0.0023(19) -0.0033(18)
C(79) 0.026(3) 0.052(3) 0.017(2) 0.009(2) 0.003(2) -0.002(2)
C(80) 0.030(3) 0.052(3) 0.029(3) 0.006(2) -0.005(2) -0.031(2)
C(81) 0.021(3) 0.033(2) 0.038(3) 0.002(2) -0.001(2) -0.020(2)
C(82) 0.016(2) 0.026(2) 0.018(2) -0.0009(19) 0.0041(19) -0.0063(18)
C(83) 0.021(2) 0.017(2) 0.016(2) -0.0016(18) 0.0045(18) 0.0018(16)
C(84) 0.016(2) 0.016(2) 0.020(2) 0.0003(17) 0.0009(18) 0.0006(16)
C(85) 0.017(2) 0.019(2) 0.029(2) -0.0017(19) -0.000(2) 0.0035(19)
C(86) 0.018(2) 0.021(2) 0.031(2) -0.001(2) -0.004(2) 0.009(2)
C(87) 0.042(3) 0.022(2) 0.021(2) 0.002(2) 0.004(2) 0.0038(19)
C(88) 0.031(3) 0.021(2) 0.019(2) -0.001(2) 0.008(2) 0.0004(18)

loop_
_atom_type_symbol
_atom_type_description
_atom_type_scat_dispersion_real
_atom_type_scat_dispersion_imag
_atom_type_scat_source
C C 0.003 0.002
;
International Tables for Crystallography
(1992, Vol. C, Tables 4.2.6.8 and 6.1.1.4)
;
H H 0.000 0.000
;
International Tables for Crystallography
(1992, Vol. C, Table 6.1.1.4)
;
Mo Mo -1.683 0.686
;
International Tables for Crystallography
(1992, Vol. C, Tables 4.2.6.8 and 6.1.1.4)
;
N N 0.006 0.003
;
International Tables for Crystallography
(1992, Vol. C, Tables 4.2.6.8 and 6.1.1.4)
;
O O 0.011 0.006
;
International Tables for Crystallography
(1992, Vol. C, Tables 4.2.6.8 and 6.1.1.4)
;
P P 0.102 0.094
;
International Tables for Crystallography
(1992, Vol. C, Tables 4.2.6.8 and 6.1.1.4)
;
S S 0.125 0.123
;
International Tables for Crystallography
(1992, Vol. C, Tables 4.2.6.8 and 6.1.1.4)
;

loop_
_geom_angle_atom_site_label_1
_geom_angle_atom_site_label_2
_geom_angle_atom_site_label_3
_geom_angle
_geom_angle_publ_flag
_geom_angle_site_symmetry_1
_geom_angle_site_symmetry_2
_geom_angle_site_symmetry_3
S(1) Mo(1) S(2) 79.58(4) yes . . .
S(1) Mo(1) S(3) 160.49(4) yes . . .
S(1) Mo(1) S(4) 84.34(4) yes . . .
S(1) Mo(1) O(1) 85.01(12) yes . . .
S(1) Mo(1) O(2) 108.48(12) yes . . .
S(2) Mo(1) S(3) 87.43(4) yes . . .
S(2) Mo(1) S(4) 82.09(4) yes . . .
S(2) Mo(1) O(1) 163.43(13) yes . . .
S(2) Mo(1) O(2) 86.30(12) yes . . .
S(3) Mo(1) S(4) 79.47(4) yes . . .
S(3) Mo(1) O(1) 105.79(11) yes . . .
S(3) Mo(1) O(2) 84.91(12) yes . . .
S(4) Mo(1) O(1) 90.41(12) yes . . .
S(4) Mo(1) O(2) 160.89(11) yes . . .
O(1) Mo(1) O(2) 104.48(17) yes . . .
S(5) Mo(2) S(6) 78.70(4) yes . . .
S(5) Mo(2) S(7) 160.18(4) yes . . .
S(5) Mo(2) S(8) 85.09(4) yes . . .
S(5) Mo(2) O(11) 82.74(11) yes . . .
S(5) Mo(2) O(12) 111.62(12) yes . . .
S(6) Mo(2) S(7) 88.07(4) yes . . .
S(6) Mo(2) S(8) 85.86(4) yes . . .
S(6) Mo(2) O(11) 161.09(11) yes . . .
S(6) Mo(2) O(12) 87.18(12) yes . . .
S(7) Mo(2) S(8) 79.25(4) yes . . .
S(7) Mo(2) O(11) 108.84(12) yes . . .
S(7) Mo(2) O(12) 82.05(13) yes . . .
S(8) Mo(2) O(11) 89.02(11) yes . . .
S(8) Mo(2) O(12) 160.24(14) yes . . .
O(11) Mo(2) O(12) 103.10(16) yes . . .
Mo(1) S(1) C(1) 109.49(17) yes . . .
Mo(1) S(2) C(2) 104.39(16) yes . . .
Mo(1) S(3) C(7) 108.53(18) yes . . .
Mo(1) S(4) C(8) 104.41(18) yes . . .
Mo(2) S(5) C(13) 111.54(18) yes . . .
Mo(2) S(6) C(14) 105.73(18) yes . . .
Mo(2) S(7) C(19) 110.03(17) yes . . .
Mo(2) S(8) C(20) 106.46(16) yes . . .
C(33) P(1) C(39) 108.2(2) yes . . .
C(33) P(1) C(45) 109.6(2) yes . . .
C(33) P(1) C(51) 111.6(2) yes . . .
C(39) P(1) C(45) 111.5(2) yes . . .
C(39) P(1) C(51) 107.0(2) yes . . .
C(45) P(1) C(51) 108.9(2) yes . . .
C(65) P(2) C(71) 106.7(2) yes . . .
C(65) P(2) C(77) 110.6(2) yes . . .
C(65) P(2) C(83) 111.5(2) yes . . .
C(71) P(2) C(77) 110.0(2) yes . . .
C(71) P(2) C(83) 110.4(2) yes . . .
C(77) P(2) C(83) 107.6(2) yes . . .
C(3) O(4) C(4) 114.0(3) yes . . .
C(5) O(6) C(6) 114.5(4) yes . . .
C(9) O(8) C(10) 115.8(4) yes . . .
C(11) O(10) C(12) 113.9(5) yes . . .
C(15) O(14) C(16) 115.5(4) yes . . .
C(17) O(16) C(18) 115.4(3) yes . . .
C(21) O(18) C(22) 115.7(3) yes . . .
C(23) O(20) C(24) 114.2(4) yes . . .
C(25) N(1) C(27) 111.9(4) yes . . .
C(25) N(1) C(29) 105.7(3) yes . . .
C(25) N(1) C(31) 111.8(3) yes . . .
C(27) N(1) C(29) 111.1(4) yes . . .
C(27) N(1) C(31) 104.9(3) yes . . .
C(29) N(1) C(31) 111.6(4) yes . . .
C(57) N(2) C(59) 108.6(3) yes . . .
C(57) N(2) C(61) 112.6(3) yes . . .
C(57) N(2) C(63) 109.1(3) yes . . .
C(59) N(2) C(61) 108.1(3) yes . . .
C(59) N(2) C(63) 110.4(3) yes . . .
C(61) N(2) C(63) 108.0(4) yes . . .
S(1) C(1) C(2) 121.6(3) yes . . .
S(1) C(1) C(3) 119.0(3) yes . . .
C(2) C(1) C(3) 119.4(4) yes . . .
S(2) C(2) C(1) 124.6(3) yes . . .
S(2) C(2) C(5) 114.3(3) yes . . .
C(1) C(2) C(5) 121.1(4) yes . . .
O(3) C(3) O(4) 121.5(4) yes . . .
O(3) C(3) C(1) 125.5(4) yes . . .
O(4) C(3) C(1) 113.0(4) yes . . .
O(5) C(5) O(6) 124.5(4) yes . . .
O(5) C(5) C(2) 125.6(4) yes . . .
O(6) C(5) C(2) 109.7(4) yes . . .
S(3) C(7) C(8) 121.6(3) yes . . .
S(3) C(7) C(9) 118.4(4) yes . . .
C(8) C(7) C(9) 120.0(4) yes . . .
S(4) C(8) C(7) 123.3(3) yes . . .
S(4) C(8) C(11) 114.4(4) yes . . .
C(7) C(8) C(11) 122.1(4) yes . . .
O(7) C(9) O(8) 122.4(5) yes . . .
O(7) C(9) C(7) 124.3(5) yes . . .
O(8) C(9) C(7) 113.2(4) yes . . .
O(9) C(11) O(10) 123.6(5) yes . . .
O(9) C(11) C(8) 125.1(5) yes . . .
O(10) C(11) C(8) 111.1(4) yes . . .
S(5) C(13) C(14) 120.6(3) yes . . .
S(5) C(13) C(15) 114.0(3) yes . . .
C(14) C(13) C(15) 125.2(4) yes . . .
S(6) C(14) C(13) 122.9(3) yes . . .
S(6) C(14) C(17) 113.8(3) yes . . .
C(13) C(14) C(17) 123.3(4) yes . . .
O(13) C(15) O(14) 122.2(4) yes . . .
O(13) C(15) C(13) 124.6(4) yes . . .
O(14) C(15) C(13) 113.0(4) yes . . .
O(15) C(17) O(16) 124.1(4) yes . . .
O(15) C(17) C(14) 124.7(4) yes . . .
O(16) C(17) C(14) 111.1(4) yes . . .
S(7) C(19) C(20) 122.5(3) yes . . .
S(7) C(19) C(21) 112.5(3) yes . . .
C(20) C(19) C(21) 125.0(4) yes . . .
S(8) C(20) C(19) 121.5(3) yes . . .
S(8) C(20) C(23) 114.5(3) yes . . .
C(19) C(20) C(23) 124.0(4) yes . . .
O(17) C(21) O(18) 122.8(5) yes . . .
O(17) C(21) C(19) 123.4(5) yes . . .
O(18) C(21) C(19) 113.6(3) yes . . .
O(19) C(23) O(20) 123.7(4) yes . . .
O(19) C(23) C(20) 124.8(4) yes . . .
O(20) C(23) C(20) 111.5(4) yes . . .
N(1) C(25) C(26) 115.7(4) yes . . .
N(1) C(27) C(28) 115.0(4) yes . . .
N(1) C(29) C(30) 114.9(4) yes . . .
N(1) C(31) C(32) 114.3(3) yes . . .
P(1) C(33) C(34) 121.4(3) yes . . .
P(1) C(33) C(38) 119.0(4) yes . . .
C(34) C(33) C(38) 119.6(5) yes . . .
C(33) C(34) C(35) 119.9(4) yes . . .
C(34) C(35) C(36) 120.4(5) yes . . .
C(35) C(36) C(37) 119.8(5) yes . . .
C(36) C(37) C(38) 120.3(4) yes . . .
C(33) C(38) C(37) 120.0(4) yes . . .
P(1) C(39) C(40) 120.7(4) yes . . .
P(1) C(39) C(44) 118.8(3) yes . . .
C(40) C(39) C(44) 120.5(4) yes . . .
C(39) C(40) C(41) 119.6(5) yes . . .
C(40) C(41) C(42) 120.8(5) yes . . .
C(41) C(42) C(43) 119.7(5) yes . . .
C(42) C(43) C(44) 119.7(5) yes . . .
C(39) C(44) C(43) 119.7(4) yes . . .
P(1) C(45) C(46) 120.8(3) yes . . .
P(1) C(45) C(50) 118.9(3) yes . . .
C(46) C(45) C(50) 120.2(4) yes . . .
C(45) C(46) C(47) 119.2(4) yes . . .
C(46) C(47) C(48) 120.8(4) yes . . .
C(47) C(48) C(49) 120.3(4) yes . . .
C(48) C(49) C(50) 119.7(5) yes . . .
C(45) C(50) C(49) 119.8(4) yes . . .
P(1) C(51) C(52) 121.3(4) yes . . .
P(1) C(51) C(56) 118.6(3) yes . . .
C(52) C(51) C(56) 119.6(4) yes . . .
C(51) C(52) C(53) 120.3(5) yes . . .
C(52) C(53) C(54) 119.2(5) yes . . .
C(53) C(54) C(55) 121.6(5) yes . . .
C(54) C(55) C(56) 119.9(5) yes . . .
C(51) C(56) C(55) 119.3(4) yes . . .
N(2) C(57) C(58) 115.5(4) yes . . .
N(2) C(59) C(60) 115.7(4) yes . . .
N(2) C(61) C(62) 115.8(3) yes . . .
N(2) C(63) C(64) 116.0(5) yes . . .
P(2) C(65) C(66) 118.6(4) yes . . .
P(2) C(65) C(70) 121.8(3) yes . . .
C(66) C(65) C(70) 119.6(4) yes . . .
C(65) C(66) C(67) 119.4(5) yes . . .
C(66) C(67) C(68) 121.4(5) yes . . .
C(67) C(68) C(69) 120.4(4) yes . . .
C(68) C(69) C(70) 119.7(5) yes . . .
C(65) C(70) C(69) 119.5(4) yes . . .
P(2) C(71) C(72) 118.1(4) yes . . .
P(2) C(71) C(76) 122.9(3) yes . . .
C(72) C(71) C(76) 119.1(5) yes . . .
C(71) C(72) C(73) 120.5(5) yes . . .
C(72) C(73) C(74) 120.1(4) yes . . .
C(73) C(74) C(75) 119.5(5) yes . . .
C(74) C(75) C(76) 120.5(5) yes . . .
C(71) C(76) C(75) 120.3(4) yes . . .
P(2) C(77) C(78) 120.6(3) yes . . .
P(2) C(77) C(82) 118.2(3) yes . . .
C(78) C(77) C(82) 121.3(4) yes . . .
C(77) C(78) C(79) 118.5(5) yes . . .
C(78) C(79) C(80) 119.4(5) yes . . .
C(79) C(80) C(81) 121.7(5) yes . . .
C(80) C(81) C(82) 119.4(5) yes . . .
C(77) C(82) C(81) 119.6(4) yes . . .
P(2) C(83) C(84) 117.4(3) yes . . .
P(2) C(83) C(88) 121.6(4) yes . . .
C(84) C(83) C(88) 121.0(4) yes . . .
C(83) C(84) C(85) 119.3(4) yes . . .
C(84) C(85) C(86) 120.4(5) yes . . .
C(85) C(86) C(87) 120.0(5) yes . . .
C(86) C(87) C(88) 120.6(5) yes . . .
C(83) C(88) C(87) 118.6(5) yes . . .
O(4) C(4) H(1) 109.9 no . . .
O(4) C(4) H(2) 109.0 no . . .
O(4) C(4) H(3) 109.5 no . . .
H(1) C(4) H(2) 109.5 no . . .
H(1) C(4) H(3) 109.5 no . . .
H(2) C(4) H(3) 109.5 no . . .
O(6) C(6) H(4) 109.5 no . . .
O(6) C(6) H(5) 109.4 no . . .
O(6) C(6) H(6) 109.5 no . . .
H(4) C(6) H(5) 109.5 no . . .
H(4) C(6) H(6) 109.5 no . . .
H(5) C(6) H(6) 109.5 no . . .
O(8) C(10) H(7) 108.9 no . . .
O(8) C(10) H(8) 109.8 no . . .
O(8) C(10) H(9) 109.7 no . . .
H(7) C(10) H(8) 109.5 no . . .
H(7) C(10) H(9) 109.5 no . . .
H(8) C(10) H(9) 109.5 no . . .
O(10) C(12) H(10) 108.4 no . . .
O(10) C(12) H(11) 109.6 no . . .
O(10) C(12) H(12) 110.4 no . . .
H(10) C(12) H(11) 109.5 no . . .
H(10) C(12) H(12) 109.5 no . . .
H(11) C(12) H(12) 109.5 no . . .
O(14) C(16) H(13) 109.2 no . . .
O(14) C(16) H(14) 109.7 no . . .
O(14) C(16) H(15) 109.5 no . . .
H(13) C(16) H(14) 109.5 no . . .
H(13) C(16) H(15) 109.5 no . . .
H(14) C(16) H(15) 109.5 no . . .
O(16) C(18) H(16) 109.2 no . . .
O(16) C(18) H(17) 109.6 no . . .
O(16) C(18) H(18) 109.7 no . . .
H(16) C(18) H(17) 109.5 no . . .
H(16) C(18) H(18) 109.5 no . . .
H(17) C(18) H(18) 109.5 no . . .
O(18) C(22) H(19) 109.4 no . . .
O(18) C(22) H(20) 109.4 no . . .
O(18) C(22) H(21) 109.6 no . . .
H(19) C(22) H(20) 109.5 no . . .
H(19) C(22) H(21) 109.5 no . . .
H(20) C(22) H(21) 109.5 no . . .
O(20) C(24) H(22) 109.8 no . . .
O(20) C(24) H(23) 109.4 no . . .
O(20) C(24) H(24) 109.2 no . . .
H(22) C(24) H(23) 109.5 no . . .
H(22) C(24) H(24) 109.5 no . . .
H(23) C(24) H(24) 109.5 no . . .
N(1) C(25) H(25) 107.8 no . . .
N(1) C(25) H(26) 108.1 no . . .
C(26) C(25) H(25) 107.8 no . . .
C(26) C(25) H(26) 107.9 no . . .
H(25) C(25) H(26) 109.5 no . . .
C(25) C(26) H(27) 109.4 no . . .
C(25) C(26) H(28) 110.1 no . . .
C(25) C(26) H(29) 108.9 no . . .
H(27) C(26) H(28) 109.5 no . . .
H(27) C(26) H(29) 109.5 no . . .
H(28) C(26) H(29) 109.5 no . . .
N(1) C(27) H(30) 108.7 no . . .
N(1) C(27) H(31) 107.7 no . . .
C(28) C(27) H(30) 108.4 no . . .
C(28) C(27) H(31) 107.6 no . . .
H(30) C(27) H(31) 109.5 no . . .
C(27) C(28) H(32) 109.9 no . . .
C(27) C(28) H(33) 109.8 no . . .
C(27) C(28) H(34) 108.7 no . . .
H(32) C(28) H(33) 109.5 no . . .
H(32) C(28) H(34) 109.5 no . . .
H(33) C(28) H(34) 109.5 no . . .
N(1) C(29) H(35) 107.6 no . . .
N(1) C(29) H(36) 108.4 no . . .
C(30) C(29) H(35) 108.5 no . . .
C(30) C(29) H(36) 108.0 no . . .
H(35) C(29) H(36) 109.5 no . . .
C(29) C(30) H(37) 109.7 no . . .
C(29) C(30) H(38) 109.5 no . . .
C(29) C(30) H(39) 109.2 no . . .
H(37) C(30) H(38) 109.5 no . . .
H(37) C(30) H(39) 109.5 no . . .
H(38) C(30) H(39) 109.5 no . . .
N(1) C(31) H(40) 108.5 no . . .
N(1) C(31) H(41) 108.1 no . . .
C(32) C(31) H(40) 108.1 no . . .
C(32) C(31) H(41) 108.4 no . . .
H(40) C(31) H(41) 109.5 no . . .
C(31) C(32) H(42) 109.3 no . . .
C(31) C(32) H(43) 109.8 no . . .
C(31) C(32) H(44) 109.3 no . . .
H(42) C(32) H(43) 109.5 no . . .
H(42) C(32) H(44) 109.5 no . . .
H(43) C(32) H(44) 109.5 no . . .
C(33) C(34) H(45) 119.6 no . . .
C(35) C(34) H(45) 120.5 no . . .
C(34) C(35) H(46) 119.4 no . . .
C(36) C(35) H(46) 120.2 no . . .
C(35) C(36) H(47) 120.3 no . . .
C(37) C(36) H(47) 119.9 no . . .
C(36) C(37) H(48) 119.9 no . . .
C(38) C(37) H(48) 119.8 no . . .
C(33) C(38) H(49) 120.0 no . . .
C(37) C(38) H(49) 120.0 no . . .
C(39) C(40) H(50) 120.1 no . . .
C(41) C(40) H(50) 120.3 no . . .
C(40) C(41) H(51) 119.8 no . . .
C(42) C(41) H(51) 119.4 no . . .
C(41) C(42) H(52) 120.0 no . . .
C(43) C(42) H(52) 120.3 no . . .
C(42) C(43) H(53) 120.2 no . . .
C(44) C(43) H(53) 120.1 no . . .
C(39) C(44) H(54) 119.8 no . . .
C(43) C(44) H(54) 120.5 no . . .
C(45) C(46) H(55) 120.2 no . . .
C(47) C(46) H(55) 120.6 no . . .
C(46) C(47) H(56) 119.5 no . . .
C(48) C(47) H(56) 119.7 no . . .
C(47) C(48) H(57) 119.7 no . . .
C(49) C(48) H(57) 119.9 no . . .
C(48) C(49) H(58) 120.1 no . . .
C(50) C(49) H(58) 120.2 no . . .
C(45) C(50) H(59) 119.9 no . . .
C(49) C(50) H(59) 120.2 no . . .
C(51) C(52) H(60) 119.8 no . . .
C(53) C(52) H(60) 119.9 no . . .
C(52) C(53) H(61) 120.1 no . . .
C(54) C(53) H(61) 120.8 no . . .
C(53) C(54) H(62) 119.1 no . . .
C(55) C(54) H(62) 119.4 no . . .
C(54) C(55) H(63) 120.4 no . . .
C(56) C(55) H(63) 119.7 no . . .
C(51) C(56) H(64) 120.4 no . . .
C(55) C(56) H(64) 120.2 no . . .
N(2) C(57) H(65) 107.9 no . . .
N(2) C(57) H(66) 108.0 no . . .
C(58) C(57) H(65) 108.3 no . . .
C(58) C(57) H(66) 107.5 no . . .
H(65) C(57) H(66) 109.5 no . . .
C(57) C(58) H(67) 109.9 no . . .
C(57) C(58) H(68) 109.6 no . . .
C(57) C(58) H(69) 108.9 no . . .
H(67) C(58) H(68) 109.5 no . . .
H(67) C(58) H(69) 109.5 no . . .
H(68) C(58) H(69) 109.5 no . . .
N(2) C(59) H(70) 108.0 no . . .
N(2) C(59) H(71) 107.7 no . . .
C(60) C(59) H(70) 107.8 no . . .
C(60) C(59) H(71) 108.0 no . . .
H(70) C(59) H(71) 109.5 no . . .
C(59) C(60) H(72) 109.4 no . . .
C(59) C(60) H(73) 110.0 no . . .
C(59) C(60) H(74) 109.1 no . . .
H(72) C(60) H(73) 109.5 no . . .
H(72) C(60) H(74) 109.5 no . . .
H(73) C(60) H(74) 109.5 no . . .
N(2) C(61) H(75) 108.0 no . . .
N(2) C(61) H(76) 107.7 no . . .
C(62) C(61) H(75) 107.5 no . . .
C(62) C(61) H(76) 108.3 no . . .
H(75) C(61) H(76) 109.5 no . . .
C(61) C(62) H(77) 109.0 no . . .
C(61) C(62) H(78) 110.0 no . . .
C(61) C(62) H(79) 109.4 no . . .
H(77) C(62) H(78) 109.5 no . . .
H(77) C(62) H(79) 109.5 no . . .
H(78) C(62) H(79) 109.5 no . . .
N(2) C(63) H(80) 107.9 no . . .
N(2) C(63) H(81) 107.8 no . . .
C(64) C(63) H(80) 107.8 no . . .
C(64) C(63) H(81) 107.8 no . . .
H(80) C(63) H(81) 109.5 no . . .
C(63) C(64) H(82) 109.5 no . . .
C(63) C(64) H(83) 110.0 no . . .
C(63) C(64) H(84) 108.9 no . . .
H(82) C(64) H(83) 109.5 no . . .
H(82) C(64) H(84) 109.5 no . . .
H(83) C(64) H(84) 109.5 no . . .
C(65) C(66) H(85) 120.5 no . . .
C(67) C(66) H(85) 120.2 no . . .
C(66) C(67) H(86) 119.3 no . . .
C(68) C(67) H(86) 119.3 no . . .
C(67) C(68) H(87) 119.7 no . . .
C(69) C(68) H(87) 119.9 no . . .
C(68) C(69) H(88) 120.4 no . . .
C(70) C(69) H(88) 119.9 no . . .
C(65) C(70) H(89) 120.0 no . . .
C(69) C(70) H(89) 120.4 no . . .
C(71) C(72) H(90) 119.5 no . . .
C(73) C(72) H(90) 120.0 no . . .
C(72) C(73) H(91) 120.3 no . . .
C(74) C(73) H(91) 119.6 no . . .
C(73) C(74) H(92) 120.1 no . . .
C(75) C(74) H(92) 120.4 no . . .
C(74) C(75) H(93) 119.5 no . . .
C(76) C(75) H(93) 120.0 no . . .
C(71) C(76) H(94) 119.3 no . . .
C(75) C(76) H(94) 120.3 no . . .
C(77) C(78) H(95) 120.9 no . . .
C(79) C(78) H(95) 120.6 no . . .
C(78) C(79) H(96) 120.3 no . . .
C(80) C(79) H(96) 120.3 no . . .
C(79) C(80) H(97) 118.8 no . . .
C(81) C(80) H(97) 119.5 no . . .
C(80) C(81) H(98) 120.0 no . . .
C(82) C(81) H(98) 120.6 no . . .
C(77) C(82) H(99) 120.0 no . . .
C(81) C(82) H(99) 120.3 no . . .
C(83) C(84) H(100) 120.0 no . . .
C(85) C(84) H(100) 120.6 no . . .
C(84) C(85) H(101) 120.0 no . . .
C(86) C(85) H(101) 119.7 no . . .
C(85) C(86) H(102) 120.4 no . . .
C(87) C(86) H(102) 119.6 no . . .
C(86) C(87) H(103) 119.3 no . . .
C(88) C(87) H(103) 120.0 no . . .
C(83) C(88) H(104) 120.9 no . . .
C(87) C(88) H(104) 120.5 no . . .

loop_
_geom_bond_atom_site_label_1
_geom_bond_atom_site_label_2
_geom_bond_distance
_geom_bond_publ_flag
_geom_bond_site_symmetry_1
_geom_bond_site_symmetry_2
Mo(1) S(1) 2.4400(14) yes . .
Mo(1) S(2) 2.6522(12) yes . .
Mo(1) S(3) 2.4335(13) yes . .
Mo(1) S(4) 2.6099(15) yes . .
Mo(1) O(1) 1.725(3) yes . .
Mo(1) O(2) 1.719(3) yes . .
Mo(2) S(5) 2.4126(14) yes . .
Mo(2) S(6) 2.6252(15) yes . .
Mo(2) S(7) 2.4400(14) yes . .
Mo(2) S(8) 2.5712(13) yes . .
Mo(2) O(11) 1.724(3) yes . .
Mo(2) O(12) 1.748(3) yes . .
S(1) C(1) 1.776(4) yes . .
S(2) C(2) 1.715(5) yes . .
S(3) C(7) 1.756(4) yes . .
S(4) C(8) 1.720(4) yes . .
S(5) C(13) 1.747(4) yes . .
S(6) C(14) 1.714(5) yes . .
S(7) C(19) 1.728(4) yes . .
S(8) C(20) 1.742(5) yes . .
P(1) C(33) 1.797(5) yes . .
P(1) C(39) 1.801(4) yes . .
P(1) C(45) 1.800(4) yes . .
P(1) C(51) 1.789(4) yes . .
P(2) C(65) 1.786(5) yes . .
P(2) C(71) 1.790(6) yes . .
P(2) C(77) 1.789(4) yes . .
P(2) C(83) 1.793(5) yes . .
O(3) C(3) 1.222(6) yes . .
O(4) C(3) 1.373(5) yes . .
O(4) C(4) 1.446(6) yes . .
O(5) C(5) 1.199(6) yes . .
O(6) C(5) 1.352(6) yes . .
O(6) C(6) 1.446(6) yes . .
O(7) C(9) 1.221(7) yes . .
O(8) C(9) 1.337(7) yes . .
O(8) C(10) 1.433(7) yes . .
O(9) C(11) 1.184(7) yes . .
O(10) C(11) 1.346(8) yes . .
O(10) C(12) 1.444(11) yes . .
O(13) C(15) 1.213(7) yes . .
O(14) C(15) 1.352(6) yes . .
O(14) C(16) 1.445(6) yes . .
O(15) C(17) 1.207(6) yes . .
O(16) C(17) 1.346(5) yes . .
O(16) C(18) 1.448(6) yes . .
O(17) C(21) 1.203(5) yes . .
O(18) C(21) 1.330(6) yes . .
O(18) C(22) 1.443(6) yes . .
O(19) C(23) 1.188(6) yes . .
O(20) C(23) 1.332(6) yes . .
O(20) C(24) 1.452(6) yes . .
N(1) C(25) 1.507(6) yes . .
N(1) C(27) 1.521(6) yes . .
N(1) C(29) 1.523(7) yes . .
N(1) C(31) 1.525(6) yes . .
N(2) C(57) 1.515(6) yes . .
N(2) C(59) 1.527(6) yes . .
N(2) C(61) 1.502(6) yes . .
N(2) C(63) 1.514(7) yes . .
C(1) C(2) 1.357(6) yes . .
C(1) C(3) 1.457(7) yes . .
C(2) C(5) 1.494(6) yes . .
C(7) C(8) 1.361(7) yes . .
C(7) C(9) 1.467(6) yes . .
C(8) C(11) 1.490(7) yes . .
C(13) C(14) 1.377(7) yes . .
C(13) C(15) 1.468(6) yes . .
C(14) C(17) 1.498(6) yes . .
C(19) C(20) 1.359(6) yes . .
C(19) C(21) 1.490(7) yes . .
C(20) C(23) 1.507(6) yes . .
C(25) C(26) 1.535(9) yes . .
C(27) C(28) 1.507(7) yes . .
C(29) C(30) 1.492(9) yes . .
C(31) C(32) 1.510(6) yes . .
C(33) C(34) 1.394(7) yes . .
C(33) C(38) 1.408(6) yes . .
C(34) C(35) 1.389(8) yes . .
C(35) C(36) 1.382(7) yes . .
C(36) C(37) 1.405(7) yes . .
C(37) C(38) 1.369(8) yes . .
C(39) C(40) 1.389(6) yes . .
C(39) C(44) 1.383(7) yes . .
C(40) C(41) 1.383(7) yes . .
C(41) C(42) 1.373(8) yes . .
C(42) C(43) 1.404(7) yes . .
C(43) C(44) 1.391(7) yes . .
C(45) C(46) 1.390(6) yes . .
C(45) C(50) 1.397(6) yes . .
C(46) C(47) 1.385(7) yes . .
C(47) C(48) 1.374(8) yes . .
C(48) C(49) 1.388(7) yes . .
C(49) C(50) 1.385(7) yes . .
C(51) C(52) 1.392(6) yes . .
C(51) C(56) 1.402(7) yes . .
C(52) C(53) 1.387(8) yes . .
C(53) C(54) 1.400(9) yes . .
C(54) C(55) 1.348(7) yes . .
C(55) C(56) 1.411(7) yes . .
C(57) C(58) 1.515(8) yes . .
C(59) C(60) 1.513(7) yes . .
C(61) C(62) 1.523(7) yes . .
C(63) C(64) 1.504(8) yes . .
C(65) C(66) 1.401(7) yes . .
C(65) C(70) 1.407(7) yes . .
C(66) C(67) 1.386(7) yes . .
C(67) C(68) 1.362(9) yes . .
C(68) C(69) 1.392(8) yes . .
C(69) C(70) 1.401(7) yes . .
C(71) C(72) 1.400(7) yes . .
C(71) C(76) 1.390(7) yes . .
C(72) C(73) 1.376(8) yes . .
C(73) C(74) 1.379(8) yes . .
C(74) C(75) 1.399(7) yes . .
C(75) C(76) 1.367(9) yes . .
C(77) C(78) 1.391(6) yes . .
C(77) C(82) 1.402(7) yes . .
C(78) C(79) 1.426(7) yes . .
C(79) C(80) 1.377(9) yes . .
C(80) C(81) 1.392(8) yes . .
C(81) C(82) 1.388(7) yes . .
C(83) C(84) 1.380(8) yes . .
C(83) C(88) 1.400(6) yes . .
C(84) C(85) 1.382(7) yes . .
C(85) C(86) 1.397(7) yes . .
C(86) C(87) 1.370(9) yes . .
C(87) C(88) 1.396(8) yes . .
C(4) H(1) 0.950 no . .
C(4) H(2) 0.950 no . .
C(4) H(3) 0.950 no . .
C(6) H(4) 0.950 no . .
C(6) H(5) 0.950 no . .
C(6) H(6) 0.950 no . .
C(10) H(7) 0.950 no . .
C(10) H(8) 0.950 no . .
C(10) H(9) 0.950 no . .
C(12) H(10) 0.950 no . .
C(12) H(11) 0.950 no . .
C(12) H(12) 0.950 no . .
C(16) H(13) 0.950 no . .
C(16) H(14) 0.950 no . .
C(16) H(15) 0.950 no . .
C(18) H(16) 0.950 no . .
C(18) H(17) 0.950 no . .
C(18) H(18) 0.950 no . .
C(22) H(19) 0.950 no . .
C(22) H(20) 0.950 no . .
C(22) H(21) 0.950 no . .
C(24) H(22) 0.950 no . .
C(24) H(23) 0.950 no . .
C(24) H(24) 0.950 no . .
C(25) H(25) 0.950 no . .
C(25) H(26) 0.950 no . .
C(26) H(27) 0.950 no . .
C(26) H(28) 0.950 no . .
C(26) H(29) 0.950 no . .
C(27) H(30) 0.950 no . .
C(27) H(31) 0.950 no . .
C(28) H(32) 0.950 no . .
C(28) H(33) 0.950 no . .
C(28) H(34) 0.950 no . .
C(29) H(35) 0.950 no . .
C(29) H(36) 0.950 no . .
C(30) H(37) 0.950 no . .
C(30) H(38) 0.950 no . .
C(30) H(39) 0.950 no . .
C(31) H(40) 0.950 no . .
C(31) H(41) 0.950 no . .
C(32) H(42) 0.950 no . .
C(32) H(43) 0.950 no . .
C(32) H(44) 0.950 no . .
C(34) H(45) 0.950 no . .
C(35) H(46) 0.950 no . .
C(36) H(47) 0.950 no . .
C(37) H(48) 0.950 no . .
C(38) H(49) 0.950 no . .
C(40) H(50) 0.950 no . .
C(41) H(51) 0.950 no . .
C(42) H(52) 0.950 no . .
C(43) H(53) 0.950 no . .
C(44) H(54) 0.950 no . .
C(46) H(55) 0.950 no . .
C(47) H(56) 0.950 no . .
C(48) H(57) 0.950 no . .
C(49) H(58) 0.950 no . .
C(50) H(59) 0.950 no . .
C(52) H(60) 0.950 no . .
C(53) H(61) 0.950 no . .
C(54) H(62) 0.950 no . .
C(55) H(63) 0.950 no . .
C(56) H(64) 0.950 no . .
C(57) H(65) 0.950 no . .
C(57) H(66) 0.950 no . .
C(58) H(67) 0.950 no . .
C(58) H(68) 0.950 no . .
C(58) H(69) 0.950 no . .
C(59) H(70) 0.950 no . .
C(59) H(71) 0.950 no . .
C(60) H(72) 0.950 no . .
C(60) H(73) 0.950 no . .
C(60) H(74) 0.950 no . .
C(61) H(75) 0.950 no . .
C(61) H(76) 0.950 no . .
C(62) H(77) 0.950 no . .
C(62) H(78) 0.950 no . .
C(62) H(79) 0.950 no . .
C(63) H(80) 0.950 no . .
C(63) H(81) 0.950 no . .
C(64) H(82) 0.950 no . .
C(64) H(83) 0.950 no . .
C(64) H(84) 0.950 no . .
C(66) H(85) 0.950 no . .
C(67) H(86) 0.950 no . .
C(68) H(87) 0.950 no . .
C(69) H(88) 0.950 no . .
C(70) H(89) 0.950 no . .
C(72) H(90) 0.950 no . .
C(73) H(91) 0.950 no . .
C(74) H(92) 0.950 no . .
C(75) H(93) 0.950 no . .
C(76) H(94) 0.950 no . .
C(78) H(95) 0.950 no . .
C(79) H(96) 0.950 no . .
C(80) H(97) 0.950 no . .
C(81) H(98) 0.950 no . .
C(82) H(99) 0.950 no . .
C(84) H(100) 0.950 no . .
C(85) H(101) 0.950 no . .
C(86) H(102) 0.950 no . .
C(87) H(103) 0.950 no . .
C(88) H(104) 0.950 no . .

loop_
_geom_contact_atom_site_label_1
_geom_contact_atom_site_label_2
_geom_contact_distance
_geom_contact_publ_flag
_geom_contact_site_symmetry_1
_geom_contact_site_symmetry_2
S(3) C(55) 3.581(5) ? . 1_665
S(4) C(59) 3.575(5) ? . .
S(5) C(84) 3.401(5) ? . 1_455
S(5) C(85) 3.497(5) ? . 1_455
S(7) C(61) 3.398(5) ? . .
S(8) C(40) 3.574(4) ? . .
S(8) C(41) 3.502(5) ? . .
O(1) C(22) 3.408(6) ? . 1_565
O(1) C(32) 3.376(6) ? . 1_565
O(1) C(62) 3.360(5) ? . 2_574
O(1) C(74) 3.443(7) ? . 2_574
O(2) C(54) 3.532(7) ? . 1_665
O(2) C(57) 3.287(5) ? . 2_574
O(2) C(58) 3.466(6) ? . 2_574
O(2) C(62) 3.578(6) ? . 2_574
O(2) C(73) 3.075(6) ? . 2_574
O(2) C(74) 3.350(6) ? . 2_574
O(3) C(25) 3.559(6) ? . .
O(3) C(28) 3.486(7) ? . .
O(4) C(35) 3.414(6) ? . 1_565
O(5) C(25) 3.344(6) ? . .
O(5) C(26) 3.335(7) ? . .
O(5) C(79) 3.081(7) ? . .
O(7) C(16) 3.348(7) ? . 2_675
O(7) C(82) 3.481(7) ? . 1_565
O(8) C(43) 3.481(7) ? . 1_665
O(8) C(44) 3.287(6) ? . 1_665
O(8) C(68) 3.499(6) ? . .
O(9) C(53) 3.466(7) ? . 2_665
O(9) C(54) 3.269(7) ? . 2_665
O(10) O(17) 3.497(8) ? . 1_565
O(10) C(22) 3.424(7) ? . 1_565
O(11) C(27) 3.210(6) ? . 2_565
O(11) C(31) 3.229(5) ? . 2_565
O(11) C(36) 3.125(6) ? . 2_565
O(11) C(37) 3.040(6) ? . 2_565
O(11) C(85) 3.375(6) ? . 1_455
O(12) C(36) 3.464(7) ? . 2_565
O(12) C(49) 3.334(6) ? . 1_565
O(12) C(60) 3.475(7) ? . .
O(12) C(61) 3.299(6) ? . .
O(13) C(42) 3.507(6) ? . .
O(13) C(70) 3.445(6) ? . 1_455
O(13) C(78) 3.285(7) ? . 1_455
O(14) C(87) 3.581(7) ? . 2_464
O(15) C(4) 3.496(7) ? . .
O(15) C(86) 3.185(6) ? . 2_464
O(15) C(87) 3.476(6) ? . 2_464
O(16) C(4) 3.477(7) ? . .
O(17) O(10) 3.497(8) ? . 1_545
O(17) C(26) 3.385(7) ? . 2_565
O(18) C(6) 3.253(6) ? . .
O(18) C(32) 3.415(6) ? . .
O(19) C(30) 3.571(8) ? . .
O(19) C(33) 3.509(5) ? . .
O(19) C(34) 3.311(6) ? . .
O(19) C(40) 3.341(6) ? . .
O(19) C(46) 3.258(7) ? . .
C(3) C(60) 3.448(7) ? . .
C(4) O(15) 3.496(7) ? . .
C(4) O(16) 3.477(7) ? . .
C(4) C(17) 3.461(8) ? . .
C(4) C(35) 3.503(7) ? . 1_565
C(6) O(18) 3.253(6) ? . .
C(6) C(22) 3.517(7) ? . .
C(10) C(44) 3.593(8) ? . 1_665
C(10) C(85) 3.427(9) ? . 1_565
C(10) C(86) 3.395(8) ? . 1_565
C(16) O(7) 3.348(7) ? . 2_474
C(17) C(4) 3.461(8) ? . .
C(18) C(52) 3.511(8) ? . 1_565
C(22) O(1) 3.408(6) ? . 1_545
C(22) O(10) 3.424(7) ? . 1_545
C(22) C(6) 3.517(7) ? . .
C(22) C(81) 3.542(9) ? . .
C(24) C(32) 3.600(8) ? . .
C(24) C(60) 3.500(7) ? . 1_545
C(25) O(3) 3.559(6) ? . .
C(25) O(5) 3.344(6) ? . .
C(26) O(5) 3.335(7) ? . .
C(26) O(17) 3.385(7) ? . 2_564
C(27) O(11) 3.210(6) ? . 2_564
C(28) O(3) 3.486(7) ? . .
C(30) O(19) 3.571(8) ? . .
C(30) C(86) 3.597(8) ? . 2_464
C(31) O(11) 3.229(5) ? . 2_564
C(32) O(1) 3.376(6) ? . 1_545
C(32) O(18) 3.415(6) ? . .
C(32) C(24) 3.600(8) ? . .
C(33) O(19) 3.509(5) ? . .
C(34) O(19) 3.311(6) ? . .
C(35) O(4) 3.414(6) ? . 1_545
C(35) C(4) 3.503(7) ? . 1_545
C(36) O(11) 3.125(6) ? . 2_564
C(36) O(12) 3.464(7) ? . 2_564
C(37) O(11) 3.040(6) ? . 2_564
C(40) S(8) 3.574(4) ? . .
C(40) O(19) 3.341(6) ? . .
C(41) S(8) 3.502(5) ? . .
C(42) O(13) 3.507(6) ? . .
C(43) O(8) 3.481(7) ? . 1_445
C(43) C(73) 3.549(7) ? . 2_464
C(43) C(81) 3.529(9) ? . 1_455
C(44) O(8) 3.287(6) ? . 1_445
C(44) C(10) 3.593(8) ? . 1_445
C(46) O(19) 3.258(7) ? . .
C(49) O(12) 3.334(6) ? . 1_545
C(52) C(18) 3.511(8) ? . 1_545
C(53) O(9) 3.466(7) ? . 2_464
C(54) O(2) 3.532(7) ? . 1_445
C(54) O(9) 3.269(7) ? . 2_464
C(55) S(3) 3.581(5) ? . 1_445
C(57) O(2) 3.287(5) ? . 2_575
C(58) O(2) 3.466(6) ? . 2_575
C(59) S(4) 3.575(5) ? . .
C(60) O(12) 3.475(7) ? . .
C(60) C(3) 3.448(7) ? . .
C(60) C(24) 3.500(7) ? . 1_565
C(61) S(7) 3.398(5) ? . .
C(61) O(12) 3.299(6) ? . .
C(62) O(1) 3.360(5) ? . 2_575
C(62) O(2) 3.578(6) ? . 2_575
C(62) C(74) 3.501(7) ? . .
C(68) O(8) 3.499(6) ? . .
C(70) O(13) 3.445(6) ? . 1_655
C(73) O(2) 3.075(6) ? . 2_575
C(73) C(43) 3.549(7) ? . 2_665
C(74) O(1) 3.443(7) ? . 2_575
C(74) O(2) 3.350(6) ? . 2_575
C(74) C(62) 3.501(7) ? . .
C(78) O(13) 3.285(7) ? . 1_655
C(79) O(5) 3.081(7) ? . .
C(81) C(22) 3.542(9) ? . .
C(81) C(43) 3.529(9) ? . 1_655
C(82) O(7) 3.481(7) ? . 1_545
C(84) S(5) 3.401(5) ? . 1_655
C(85) S(5) 3.497(5) ? . 1_655
C(85) O(11) 3.375(6) ? . 1_655
C(85) C(10) 3.427(9) ? . 1_545
C(86) O(15) 3.185(6) ? . 2_665
C(86) C(10) 3.395(8) ? . 1_545
C(86) C(30) 3.597(8) ? . 2_665
C(87) O(14) 3.581(7) ? . 2_665
C(87) O(15) 3.476(6) ? . 2_665
Mo(1) H(79) 3.433 ? . 2_574
Mo(1) H(91) 3.543 ? . 2_574
Mo(1) H(92) 3.462 ? . 2_574
Mo(2) H(31) 3.553 ? . 2_565
Mo(2) H(47) 3.249 ? . 2_565
Mo(2) H(58) 3.304 ? . 1_565
S(1) H(23) 3.380 ? . 1_565
S(1) H(42) 3.577 ? . 1_565
S(1) H(43) 3.418 ? . 1_565
S(1) H(73) 3.590 ? . .
S(1) H(79) 2.946 ? . 2_574
S(1) H(81) 2.891 ? . 2_574
S(2) H(63) 3.335 ? . 1_665
S(2) H(85) 3.500 ? . .
S(2) H(86) 3.213 ? . .
S(3) H(53) 3.495 ? . 1_665
S(3) H(54) 3.062 ? . 1_665
S(3) H(63) 3.440 ? . 1_665
S(3) H(86) 3.137 ? . .
S(3) H(87) 3.579 ? . .
S(3) H(91) 2.995 ? . 2_574
S(3) H(98) 3.123 ? . 1_565
S(4) H(20) 3.173 ? . 1_565
S(4) H(21) 3.323 ? . 1_565
S(4) H(23) 3.189 ? . 1_565
S(4) H(65) 3.223 ? . .
S(4) H(68) 3.512 ? . .
S(4) H(70) 2.958 ? . .
S(4) H(71) 3.322 ? . .
S(4) H(86) 3.569 ? . .
S(5) H(48) 3.135 ? . 2_565
S(5) H(51) 3.241 ? . .
S(5) H(58) 3.120 ? . 1_565
S(5) H(89) 3.085 ? . 1_455
S(5) H(100) 2.904 ? . 1_455
S(5) H(101) 3.087 ? . 1_455
S(6) H(3) 2.875 ? . .
S(6) H(36) 3.224 ? . .
S(6) H(58) 3.356 ? . 1_565
S(6) H(72) 3.331 ? . .
S(7) H(4) 3.249 ? . .
S(7) H(30) 3.069 ? . 2_565
S(7) H(41) 3.263 ? . 2_565
S(7) H(75) 2.791 ? . .
S(7) H(76) 3.371 ? . .
S(7) H(78) 3.025 ? . .
S(8) H(31) 3.524 ? . 2_565
S(8) H(38) 3.017 ? . .
S(8) H(50) 3.090 ? . .
S(8) H(51) 2.929 ? . .
S(8) H(101) 3.166 ? . 1_455
O(1) H(21) 2.479 ? . 1_565
O(1) H(27) 3.253 ? . 1_565
O(1) H(42) 2.476 ? . 1_565
O(1) H(43) 3.585 ? . 1_565
O(1) H(77) 3.100 ? . 2_574
O(1) H(78) 3.515 ? . 2_574
O(1) H(79) 2.943 ? . 2_574
O(1) H(92) 2.564 ? . 2_574
O(1) H(98) 3.272 ? . 1_565
O(2) H(62) 3.228 ? . 1_665
O(2) H(66) 2.449 ? . 2_574
O(2) H(67) 2.962 ? . 2_574
O(2) H(77) 3.055 ? . 2_574
O(2) H(79) 3.226 ? . 2_574
O(2) H(91) 2.552 ? . 2_574
O(2) H(92) 3.093 ? . 2_574
O(3) H(25) 2.636 ? . .
O(3) H(34) 2.575 ? . .
O(3) H(36) 3.246 ? . .
O(3) H(72) 3.015 ? . .
O(3) H(82) 3.518 ? . 2_574
O(4) H(46) 2.591 ? . 1_565
O(4) H(72) 3.312 ? . .
O(4) H(73) 3.042 ? . .
O(4) H(81) 3.289 ? . 2_574
O(4) H(82) 3.376 ? . 2_574
O(4) H(83) 3.208 ? . 2_574
O(5) H(10) 3.015 ? . 2_574
O(5) H(25) 2.782 ? . .
O(5) H(26) 3.438 ? . .
O(5) H(28) 2.597 ? . .
O(5) H(96) 2.751 ? . .
O(6) H(69) 2.961 ? . .
O(6) H(71) 2.905 ? . .
O(6) H(72) 3.478 ? . .
O(6) H(76) 2.911 ? . .
O(7) H(13) 3.267 ? . 2_675
O(7) H(14) 2.599 ? . 2_675
O(7) H(99) 2.615 ? . 1_565
O(8) H(53) 3.458 ? . 1_665
O(8) H(54) 3.128 ? . 1_665
O(8) H(87) 2.583 ? . .
O(9) H(14) 3.123 ? . 2_675
O(9) H(61) 2.985 ? . 2_665
O(9) H(62) 2.574 ? . 2_665
O(9) H(65) 3.052 ? . .
O(9) H(68) 2.845 ? . .
O(10) H(19) 3.562 ? . 1_565
O(10) H(20) 2.555 ? . 1_565
O(11) H(30) 3.325 ? . 2_565
O(11) H(31) 2.394 ? . 2_565
O(11) H(39) 3.117 ? . 2_565
O(11) H(40) 2.477 ? . 2_565
O(11) H(41) 3.260 ? . 2_565
O(11) H(47) 2.650 ? . 2_565
O(11) H(48) 2.476 ? . 2_565
O(11) H(101) 2.938 ? . 1_455
O(12) H(47) 2.536 ? . 2_565
O(12) H(57) 3.425 ? . 1_565
O(12) H(58) 2.529 ? . 1_565
O(12) H(72) 3.329 ? . .
O(12) H(74) 2.785 ? . .
O(12) H(75) 2.387 ? . .
O(12) H(78) 3.462 ? . .
O(12) H(80) 2.914 ? . .
O(13) H(51) 3.501 ? . .
O(13) H(52) 2.655 ? . .
O(13) H(63) 3.597 ? . 1_565
O(13) H(89) 3.375 ? . 1_455
O(13) H(95) 2.965 ? . 1_455
O(13) H(100) 2.753 ? . 1_455
O(14) H(51) 3.561 ? . .
O(14) H(52) 3.470 ? . .
O(14) H(103) 2.805 ? . 2_464
O(15) H(1) 3.387 ? . .
O(15) H(2) 3.439 ? . .
O(15) H(3) 3.097 ? . .
O(15) H(32) 2.939 ? . .
O(15) H(36) 3.465 ? . .
O(15) H(37) 2.833 ? . .
O(15) H(102) 2.448 ? . 2_464
O(15) H(103) 3.037 ? . 2_464
O(16) H(2) 2.842 ? . .
O(16) H(3) 3.383 ? . .
O(16) H(59) 2.740 ? . 1_565
O(17) H(5) 3.540 ? . .
O(17) H(10) 3.520 ? . 1_545
O(17) H(11) 3.268 ? . 1_545
O(17) H(28) 3.386 ? . 2_565
O(17) H(29) 2.589 ? . 2_565
O(17) H(30) 3.177 ? . 2_565
O(17) H(93) 2.837 ? . .
O(18) H(4) 2.718 ? . .
O(18) H(5) 3.301 ? . .
O(18) H(6) 3.233 ? . .
O(18) H(26) 2.716 ? . .
O(18) H(35) 2.989 ? . .
O(18) H(42) 3.329 ? . .
O(18) H(44) 2.665 ? . .
O(19) H(38) 2.907 ? . .
O(19) H(39) 3.472 ? . .
O(19) H(44) 3.262 ? . .
O(19) H(45) 3.329 ? . .
O(19) H(50) 2.443 ? . .
O(19) H(55) 2.939 ? . .
O(20) H(33) 3.395 ? . 2_565
O(20) H(44) 3.009 ? . .
O(20) H(84) 3.346 ? . 1_545
C(1) H(71) 3.115 ? . .
C(1) H(72) 3.417 ? . .
C(1) H(73) 3.414 ? . .
C(1) H(81) 3.385 ? . 2_574
C(1) H(82) 3.167 ? . 2_574
C(2) H(71) 3.128 ? . .
C(3) H(34) 3.379 ? . .
C(3) H(71) 3.589 ? . .
C(3) H(72) 2.937 ? . .
C(3) H(73) 3.174 ? . .
C(3) H(82) 3.095 ? . 2_574
C(3) H(83) 3.451 ? . 2_574
C(4) H(16) 3.023 ? . .
C(4) H(32) 3.339 ? . .
C(4) H(34) 3.247 ? . .
C(4) H(45) 3.599 ? . 1_565
C(4) H(46) 2.978 ? . 1_565
C(4) H(56) 3.500 ? . 2_564
C(4) H(57) 3.461 ? . 2_564
C(4) H(83) 3.433 ? . 2_574
C(5) H(25) 3.366 ? . .
C(5) H(71) 3.571 ? . .
C(5) H(96) 3.575 ? . .
C(6) H(19) 2.885 ? . .
C(6) H(25) 3.520 ? . .
C(6) H(26) 3.251 ? . .
C(6) H(76) 3.171 ? . .
C(6) H(94) 3.375 ? . .
C(7) H(86) 2.879 ? . .
C(7) H(87) 3.357 ? . .
C(7) H(98) 2.942 ? . 1_565
C(7) H(99) 3.600 ? . 1_565
C(8) H(20) 3.274 ? . 1_565
C(8) H(68) 3.537 ? . .
C(8) H(86) 3.054 ? . .
C(8) H(98) 3.480 ? . 1_565
C(9) H(14) 3.505 ? . 2_675
C(9) H(86) 3.541 ? . .
C(9) H(87) 3.097 ? . .
C(9) H(98) 3.289 ? . 1_565
C(9) H(99) 3.015 ? . 1_565
C(10) H(18) 3.156 ? . 2_675
C(10) H(55) 3.435 ? . 1_665
C(10) H(87) 3.339 ? . .
C(10) H(102) 3.548 ? . 1_565
C(11) H(20) 3.416 ? . 1_565
C(11) H(65) 3.236 ? . .
C(11) H(68) 3.393 ? . .
C(12) H(20) 3.576 ? . 1_565
C(12) H(28) 3.242 ? . 2_575
C(12) H(96) 2.852 ? . 2_575
C(13) H(51) 3.000 ? . .
C(13) H(58) 3.437 ? . 1_565
C(13) H(59) 3.305 ? . 1_565
C(14) H(3) 3.500 ? . .
C(14) H(51) 3.554 ? . .
C(14) H(58) 3.508 ? . 1_565
C(14) H(59) 3.207 ? . 1_565
C(15) H(51) 3.137 ? . .
C(15) H(52) 3.044 ? . .
C(15) H(100) 3.524 ? . 1_455
C(15) H(103) 3.592 ? . 2_464
C(16) H(12) 3.265 ? . 2_474
C(16) H(52) 3.518 ? . .
C(16) H(62) 3.586 ? . 1_565
C(16) H(103) 3.225 ? . 2_464
C(17) H(2) 3.162 ? . .
C(17) H(3) 3.051 ? . .
C(17) H(59) 3.509 ? . 1_565
C(17) H(102) 3.561 ? . 2_464
C(17) H(103) 3.530 ? . 2_464
C(18) H(2) 3.016 ? . .
C(18) H(9) 3.587 ? . 2_474
C(18) H(60) 3.330 ? . 1_565
C(19) H(4) 3.433 ? . .
C(19) H(30) 2.874 ? . 2_565
C(19) H(35) 3.143 ? . .
C(20) H(30) 3.210 ? . 2_565
C(20) H(33) 3.443 ? . 2_565
C(20) H(35) 3.013 ? . .
C(20) H(38) 3.166 ? . .
C(21) H(4) 3.090 ? . .
C(21) H(5) 3.431 ? . .
C(21) H(29) 3.463 ? . 2_565
C(21) H(30) 3.413 ? . 2_565
C(21) H(35) 3.594 ? . .
C(22) H(4) 3.350 ? . .
C(22) H(5) 3.444 ? . .
C(22) H(6) 3.185 ? . .
C(22) H(26) 3.222 ? . .
C(22) H(42) 3.344 ? . .
C(22) H(44) 3.328 ? . .
C(22) H(98) 3.242 ? . .
C(23) H(33) 3.491 ? . 2_565
C(23) H(35) 3.288 ? . .
C(23) H(38) 3.233 ? . .
C(23) H(44) 3.008 ? . .
C(23) H(50) 3.376 ? . .
C(23) H(55) 3.582 ? . .
C(24) H(43) 3.209 ? . .
C(24) H(44) 3.208 ? . .
C(24) H(45) 3.576 ? . .
C(24) H(70) 2.896 ? . 1_545
C(24) H(73) 2.835 ? . 1_545
C(24) H(84) 2.975 ? . 1_545
C(25) H(4) 3.333 ? . .
C(25) H(6) 3.452 ? . .
C(26) H(11) 3.492 ? . 2_574
C(26) H(78) 3.518 ? . 2_564
C(26) H(92) 3.534 ? . 2_564
C(26) H(93) 3.113 ? . 2_564
C(26) H(97) 3.239 ? . .
C(28) H(1) 3.075 ? . .
C(28) H(3) 3.436 ? . .
C(28) H(56) 3.234 ? . 2_564
C(28) H(83) 3.558 ? . 2_574
C(30) H(50) 3.553 ? . .
C(30) H(102) 3.084 ? . 2_464
C(31) H(47) 3.447 ? . .
C(31) H(78) 3.048 ? . 2_564
C(32) H(21) 3.198 ? . .
C(32) H(23) 3.536 ? . .
C(32) H(24) 3.086 ? . .
C(32) H(78) 3.348 ? . 2_564
C(34) H(2) 2.982 ? . 1_545
C(34) H(16) 3.481 ? . 1_545
C(34) H(24) 3.138 ? . .
C(35) H(2) 2.824 ? . 1_545
C(35) H(16) 3.562 ? . 1_545
C(35) H(24) 3.181 ? . .
C(35) H(43) 2.980 ? . .
C(36) H(39) 3.357 ? . .
C(36) H(40) 2.977 ? . .
C(36) H(43) 3.236 ? . .
C(36) H(57) 3.413 ? . 2_554
C(37) H(39) 3.182 ? . .
C(37) H(40) 3.484 ? . .
C(37) H(89) 3.050 ? . 2_464
C(38) H(89) 3.301 ? . 2_464
C(40) H(38) 3.497 ? . .
C(41) H(101) 3.450 ? . 1_455
C(41) H(103) 3.148 ? . 2_464
C(42) H(7) 3.329 ? . 1_445
C(42) H(13) 3.567 ? . .
C(42) H(100) 3.230 ? . 1_455
C(42) H(103) 3.545 ? . 2_464
C(42) H(104) 3.472 ? . 2_464
C(43) H(7) 3.113 ? . 1_445
C(43) H(91) 3.253 ? . 2_464
C(43) H(98) 3.577 ? . 1_455
C(43) H(104) 3.585 ? . 2_464
C(44) H(7) 3.282 ? . 1_445
C(44) H(8) 3.590 ? . 1_445
C(44) H(90) 3.392 ? . 2_464
C(44) H(91) 3.146 ? . 2_464
C(45) H(8) 3.588 ? . 1_445
C(46) H(8) 2.904 ? . 1_445
C(47) H(1) 3.296 ? . 2_565
C(47) H(8) 3.380 ? . 1_445
C(47) H(16) 3.442 ? . 2_565
C(47) H(33) 3.574 ? . 2_565
C(47) H(83) 3.502 ? . 1_545
C(48) H(1) 3.413 ? . 2_565
C(48) H(16) 3.434 ? . 2_565
C(48) H(74) 3.429 ? . 1_545
C(48) H(80) 3.297 ? . 1_545
C(48) H(83) 3.399 ? . 1_545
C(48) H(88) 3.573 ? . 1_445
C(49) H(74) 3.254 ? . 1_545
C(49) H(88) 3.272 ? . 1_445
C(50) H(88) 3.562 ? . 1_445
C(51) H(17) 3.262 ? . 1_545
C(52) H(17) 2.628 ? . 1_545
C(52) H(90) 3.056 ? . 2_464
C(53) H(17) 3.153 ? . 1_545
C(53) H(90) 3.258 ? . 2_464
C(54) H(14) 3.398 ? . 1_545
C(54) H(15) 3.142 ? . 1_545
C(55) H(15) 3.310 ? . 1_545
C(56) H(87) 3.406 ? . 1_445
C(58) H(85) 2.948 ? . .
C(58) H(86) 3.525 ? . .
C(59) H(22) 3.159 ? . 1_565
C(59) H(23) 3.210 ? . 1_565
C(60) H(22) 2.895 ? . 1_565
C(60) H(23) 3.397 ? . 1_565
C(62) H(41) 3.086 ? . 2_565
C(62) H(42) 3.421 ? . 2_565
C(62) H(92) 3.186 ? . .
C(62) H(93) 3.540 ? . .
C(63) H(57) 3.529 ? . 1_565
C(64) H(22) 3.106 ? . 1_565
C(66) H(61) 3.329 ? . 2_665
C(66) H(67) 3.584 ? . .
C(66) H(68) 3.186 ? . .
C(66) H(69) 3.461 ? . .
C(67) H(61) 2.943 ? . 2_665
C(67) H(63) 3.119 ? . 1_665
C(67) H(68) 3.214 ? . .
C(68) H(61) 3.155 ? . 2_665
C(68) H(63) 3.138 ? . 1_665
C(68) H(64) 2.937 ? . 1_665
C(69) H(17) 3.569 ? . 2_675
C(69) H(60) 3.248 ? . 2_665
C(69) H(64) 3.180 ? . 1_665
C(70) H(48) 3.308 ? . 2_665
C(70) H(49) 3.431 ? . 2_665
C(70) H(60) 3.302 ? . 2_665
C(71) H(67) 3.561 ? . .
C(72) H(54) 3.577 ? . 2_665
C(72) H(67) 3.221 ? . .
C(73) H(53) 3.130 ? . 2_665
C(73) H(54) 3.286 ? . 2_665
C(73) H(67) 3.011 ? . .
C(73) H(77) 3.424 ? . .
C(73) H(97) 3.571 ? . 2_565
C(74) H(27) 3.396 ? . 2_565
C(74) H(67) 3.166 ? . .
C(74) H(77) 2.589 ? . .
C(74) H(97) 2.791 ? . 2_565
C(75) H(5) 3.292 ? . .
C(75) H(11) 3.115 ? . 1_545
C(75) H(27) 3.471 ? . 2_565
C(75) H(67) 3.512 ? . .
C(75) H(77) 2.905 ? . .
C(75) H(97) 3.298 ? . 2_565
C(76) H(5) 2.955 ? . .
C(76) H(11) 3.519 ? . 1_545
C(78) H(6) 3.368 ? . .
C(78) H(52) 3.525 ? . 1_655
C(79) H(6) 3.136 ? . .
C(79) H(11) 3.479 ? . 2_574
C(79) H(12) 3.339 ? . 2_574
C(79) H(15) 3.528 ? . 1_655
C(79) H(52) 3.549 ? . 1_655
C(80) H(6) 3.187 ? . .
C(80) H(19) 3.411 ? . .
C(80) H(27) 3.502 ? . .
C(80) H(28) 3.406 ? . .
C(80) H(53) 2.932 ? . 1_655
C(80) H(92) 3.259 ? . 2_564
C(81) H(6) 3.483 ? . .
C(81) H(19) 2.851 ? . .
C(81) H(21) 3.447 ? . .
C(81) H(53) 2.683 ? . 1_655
C(82) H(19) 3.252 ? . .
C(82) H(53) 3.298 ? . 1_655
C(83) H(49) 3.553 ? . 2_665
C(84) H(7) 3.101 ? . 1_545
C(84) H(48) 3.410 ? . 2_665
C(84) H(52) 3.462 ? . 1_655
C(85) H(7) 2.744 ? . 1_545
C(85) H(9) 3.359 ? . 1_545
C(85) H(48) 3.322 ? . 2_665
C(86) H(7) 3.057 ? . 1_545
C(86) H(9) 2.975 ? . 1_545
C(86) H(37) 2.792 ? . 2_665
C(87) H(9) 3.204 ? . 1_545
C(87) H(13) 3.282 ? . 2_665
C(87) H(37) 3.278 ? . 2_665
C(88) H(13) 3.377 ? . 2_665
C(88) H(49) 3.309 ? . 2_665
H(1) O(15) 3.387 ? . .
H(1) C(28) 3.075 ? . .
H(1) C(47) 3.296 ? . 2_564
H(1) C(48) 3.413 ? . 2_564
H(1) H(16) 2.900 ? . .
H(1) H(32) 2.746 ? . .
H(1) H(33) 3.173 ? . .
H(1) H(34) 2.806 ? . .
H(1) H(46) 3.407 ? . 1_565
H(1) H(56) 2.598 ? . 2_564
H(1) H(57) 2.842 ? . 2_564
H(1) H(83) 2.790 ? . 2_574
H(2) O(15) 3.439 ? . .
H(2) O(16) 2.842 ? . .
H(2) C(17) 3.162 ? . .
H(2) C(18) 3.016 ? . .
H(2) C(34) 2.982 ? . 1_565
H(2) C(35) 2.824 ? . 1_565
H(2) H(16) 2.371 ? . .
H(2) H(45) 2.789 ? . 1_565
H(2) H(46) 2.505 ? . 1_565
H(2) H(57) 3.382 ? . 2_564
H(3) S(6) 2.875 ? . .
H(3) O(15) 3.097 ? . .
H(3) O(16) 3.383 ? . .
H(3) C(14) 3.500 ? . .
H(3) C(17) 3.051 ? . .
H(3) C(28) 3.436 ? . .
H(3) H(16) 3.428 ? . .
H(3) H(32) 3.058 ? . .
H(3) H(34) 2.950 ? . .
H(3) H(36) 3.192 ? . .
H(3) H(72) 3.268 ? . .
H(3) H(73) 3.588 ? . .
H(4) S(7) 3.249 ? . .
H(4) O(18) 2.718 ? . .
H(4) C(19) 3.433 ? . .
H(4) C(21) 3.090 ? . .
H(4) C(22) 3.350 ? . .
H(4) C(25) 3.333 ? . .
H(4) H(19) 2.955 ? . .
H(4) H(25) 3.067 ? . .
H(4) H(26) 2.731 ? . .
H(4) H(35) 3.512 ? . .
H(4) H(76) 3.262 ? . .
H(5) O(17) 3.540 ? . .
H(5) O(18) 3.301 ? . .
H(5) C(21) 3.431 ? . .
H(5) C(22) 3.444 ? . .
H(5) C(75) 3.292 ? . .
H(5) C(76) 2.955 ? . .
H(5) H(19) 2.765 ? . .
H(5) H(69) 3.554 ? . .
H(5) H(76) 2.814 ? . .
H(5) H(93) 3.188 ? . .
H(5) H(94) 2.598 ? . .
H(6) O(18) 3.233 ? . .
H(6) C(22) 3.185 ? . .
H(6) C(25) 3.452 ? . .
H(6) C(78) 3.368 ? . .
H(6) C(79) 3.136 ? . .
H(6) C(80) 3.187 ? . .
H(6) C(81) 3.483 ? . .
H(6) H(19) 2.464 ? . .
H(6) H(21) 3.568 ? . .
H(6) H(25) 3.295 ? . .
H(6) H(26) 2.909 ? . .
H(6) H(28) 3.446 ? . .
H(6) H(94) 3.334 ? . .
H(6) H(96) 3.487 ? . .
H(6) H(97) 3.544 ? . .
H(7) C(42) 3.329 ? . 1_665
H(7) C(43) 3.113 ? . 1_665
H(7) C(44) 3.282 ? . 1_665
H(7) C(84) 3.101 ? . 1_565
H(7) C(85) 2.744 ? . 1_565
H(7) C(86) 3.057 ? . 1_565
H(7) H(53) 3.406 ? . 1_665
H(7) H(55) 3.428 ? . 1_665
H(7) H(99) 3.506 ? . 1_565
H(7) H(100) 3.453 ? . 1_565
H(7) H(101) 2.890 ? . 1_565
H(7) H(102) 3.375 ? . 1_565
H(8) C(44) 3.590 ? . 1_665
H(8) C(45) 3.588 ? . 1_665
H(8) C(46) 2.904 ? . 1_665
H(8) C(47) 3.380 ? . 1_665
H(8) H(18) 2.823 ? . 2_675
H(8) H(55) 2.636 ? . 1_665
H(8) H(56) 3.437 ? . 1_665
H(8) H(87) 3.180 ? . .
H(8) H(102) 3.580 ? . 1_565
H(9) C(18) 3.587 ? . 2_675
H(9) C(85) 3.359 ? . 1_565
H(9) C(86) 2.975 ? . 1_565
H(9) C(87) 3.204 ? . 1_565
H(9) H(14) 3.128 ? . 2_675
H(9) H(18) 2.661 ? . 2_675
H(9) H(87) 3.589 ? . .
H(9) H(102) 3.127 ? . 1_565
H(9) H(103) 3.479 ? . 1_565
H(10) O(5) 3.015 ? . 2_575
H(10) O(17) 3.520 ? . 1_565
H(10) H(28) 2.882 ? . 2_575
H(10) H(82) 3.372 ? . .
H(10) H(96) 3.016 ? . 2_575
H(11) O(17) 3.268 ? . 1_565
H(11) C(26) 3.492 ? . 2_575
H(11) C(75) 3.115 ? . 1_565
H(11) C(76) 3.519 ? . 1_565
H(11) C(79) 3.479 ? . 2_575
H(11) H(28) 2.738 ? . 2_575
H(11) H(29) 3.536 ? . 2_575
H(11) H(93) 2.707 ? . 1_565
H(11) H(94) 3.428 ? . 1_565
H(11) H(96) 2.684 ? . 2_575
H(11) H(97) 3.284 ? . 2_575
H(12) C(16) 3.265 ? . 2_675
H(12) C(79) 3.339 ? . 2_575
H(12) H(13) 3.162 ? . 2_675
H(12) H(14) 3.153 ? . 2_675
H(12) H(15) 2.935 ? . 2_675
H(12) H(62) 3.369 ? . 2_665
H(12) H(96) 2.405 ? . 2_575
H(13) O(7) 3.267 ? . 2_474
H(13) C(42) 3.567 ? . .
H(13) C(87) 3.282 ? . 2_464
H(13) C(88) 3.377 ? . 2_464
H(13) H(12) 3.162 ? . 2_474
H(13) H(52) 3.018 ? . .
H(13) H(96) 3.427 ? . 1_455
H(13) H(103) 2.814 ? . 2_464
H(13) H(104) 3.021 ? . 2_464
H(14) O(7) 2.599 ? . 2_474
H(14) O(9) 3.123 ? . 2_474
H(14) C(9) 3.505 ? . 2_474
H(14) C(54) 3.398 ? . 1_565
H(14) H(9) 3.128 ? . 2_474
H(14) H(12) 3.153 ? . 2_474
H(14) H(62) 3.308 ? . 1_565
H(14) H(103) 3.521 ? . 2_464
H(15) C(54) 3.142 ? . 1_565
H(15) C(55) 3.310 ? . 1_565
H(15) C(79) 3.528 ? . 1_455
H(15) H(12) 2.935 ? . 2_474
H(15) H(52) 3.568 ? . .
H(15) H(62) 2.992 ? . 1_565
H(15) H(63) 3.265 ? . 1_565
H(15) H(95) 3.298 ? . 1_455
H(15) H(96) 3.091 ? . 1_455
H(16) C(4) 3.023 ? . .
H(16) C(34) 3.481 ? . 1_565
H(16) C(35) 3.562 ? . 1_565
H(16) C(47) 3.442 ? . 2_564
H(16) C(48) 3.434 ? . 2_564
H(16) H(1) 2.900 ? . .
H(16) H(2) 2.371 ? . .
H(16) H(3) 3.428 ? . .
H(16) H(56) 3.188 ? . 2_564
H(16) H(57) 3.181 ? . 2_564
H(16) H(88) 3.522 ? . 2_474
H(17) C(51) 3.262 ? . 1_565
H(17) C(52) 2.628 ? . 1_565
H(17) C(53) 3.153 ? . 1_565
H(17) C(69) 3.569 ? . 2_474
H(17) H(60) 2.415 ? . 1_565
H(17) H(61) 3.310 ? . 1_565
H(17) H(87) 3.537 ? . 2_474
H(17) H(88) 3.317 ? . 2_474
H(18) C(10) 3.156 ? . 2_474
H(18) H(8) 2.823 ? . 2_474
H(18) H(9) 2.661 ? . 2_474
H(18) H(56) 3.508 ? . 2_564
H(19) O(10) 3.562 ? . 1_545
H(19) C(6) 2.885 ? . .
H(19) C(80) 3.411 ? . .
H(19) C(81) 2.851 ? . .
H(19) C(82) 3.252 ? . .
H(19) H(4) 2.955 ? . .
H(19) H(5) 2.765 ? . .
H(19) H(6) 2.464 ? . .
H(19) H(26) 3.286 ? . .
H(19) H(94) 2.912 ? . .
H(19) H(98) 2.770 ? . .
H(19) H(99) 3.449 ? . .
H(20) S(4) 3.173 ? . 1_545
H(20) O(10) 2.555 ? . 1_545
H(20) C(8) 3.274 ? . 1_545
H(20) C(11) 3.416 ? . 1_545
H(20) C(12) 3.576 ? . 1_545
H(20) H(98) 3.486 ? . .
H(21) S(4) 3.323 ? . 1_545
H(21) O(1) 2.479 ? . 1_545
H(21) C(32) 3.198 ? . .
H(21) C(81) 3.447 ? . .
H(21) H(6) 3.568 ? . .
H(21) H(26) 3.043 ? . .
H(21) H(27) 3.405 ? . .
H(21) H(42) 2.596 ? . .
H(21) H(44) 2.951 ? . .
H(21) H(98) 2.990 ? . .
H(22) C(59) 3.159 ? . 1_545
H(22) C(60) 2.895 ? . 1_545
H(22) C(64) 3.106 ? . 1_545
H(22) H(45) 3.402 ? . .
H(22) H(70) 2.558 ? . 1_545
H(22) H(73) 2.368 ? . 1_545
H(22) H(74) 2.888 ? . 1_545
H(22) H(80) 3.566 ? . 1_545
H(22) H(83) 3.019 ? . 1_545
H(22) H(84) 2.446 ? . 1_545
H(23) S(1) 3.380 ? . 1_545
H(23) S(4) 3.189 ? . 1_545
H(23) C(32) 3.536 ? . .
H(23) C(59) 3.210 ? . 1_545
H(23) C(60) 3.397 ? . 1_545
H(23) H(42) 3.576 ? . .
H(23) H(43) 3.201 ? . .
H(23) H(44) 3.267 ? . .
H(23) H(70) 2.391 ? . 1_545
H(23) H(73) 2.797 ? . 1_545
H(23) H(84) 2.877 ? . 1_545
H(24) C(32) 3.086 ? . .
H(24) C(34) 3.138 ? . .
H(24) C(35) 3.181 ? . .
H(24) H(42) 3.520 ? . .
H(24) H(43) 2.534 ? . .
H(24) H(44) 2.828 ? . .
H(24) H(45) 2.884 ? . .
H(24) H(46) 2.936 ? . .
H(24) H(70) 3.506 ? . 1_545
H(24) H(73) 2.882 ? . 1_545
H(25) O(3) 2.636 ? . .
H(25) O(5) 2.782 ? . .
H(25) C(5) 3.366 ? . .
H(25) C(6) 3.520 ? . .
H(25) H(4) 3.067 ? . .
H(25) H(6) 3.295 ? . .
H(26) O(5) 3.438 ? . .
H(26) O(18) 2.716 ? . .
H(26) C(6) 3.251 ? . .
H(26) C(22) 3.222 ? . .
H(26) H(4) 2.731 ? . .
H(26) H(6) 2.909 ? . .
H(26) H(19) 3.286 ? . .
H(26) H(21) 3.043 ? . .
H(27) O(1) 3.253 ? . 1_545
H(27) C(74) 3.396 ? . 2_564
H(27) C(75) 3.471 ? . 2_564
H(27) C(80) 3.502 ? . .
H(27) H(21) 3.405 ? . .
H(27) H(77) 3.439 ? . 2_564
H(27) H(78) 3.038 ? . 2_564
H(27) H(92) 2.734 ? . 2_564
H(27) H(93) 2.879 ? . 2_564
H(27) H(97) 2.768 ? . .
H(28) O(5) 2.597 ? . .
H(28) O(17) 3.386 ? . 2_564
H(28) C(12) 3.242 ? . 2_574
H(28) C(80) 3.406 ? . .
H(28) H(6) 3.446 ? . .
H(28) H(10) 2.882 ? . 2_574
H(28) H(11) 2.738 ? . 2_574
H(28) H(93) 3.072 ? . 2_564
H(28) H(96) 3.279 ? . .
H(28) H(97) 2.835 ? . .
H(29) O(17) 2.589 ? . 2_564
H(29) C(21) 3.463 ? . 2_564
H(29) H(11) 3.536 ? . 2_574
H(29) H(78) 3.136 ? . 2_564
H(29) H(93) 2.863 ? . 2_564
H(30) S(7) 3.069 ? . 2_564
H(30) O(11) 3.325 ? . 2_564
H(30) O(17) 3.177 ? . 2_564
H(30) C(19) 2.874 ? . 2_564
H(30) C(20) 3.210 ? . 2_564
H(30) C(21) 3.413 ? . 2_564
H(31) Mo(2) 3.553 ? . 2_564
H(31) S(8) 3.524 ? . 2_564
H(31) O(11) 2.394 ? . 2_564
H(31) H(101) 3.581 ? . 2_464
H(31) H(102) 3.225 ? . 2_464
H(32) O(15) 2.939 ? . .
H(32) C(4) 3.339 ? . .
H(32) H(1) 2.746 ? . .
H(32) H(3) 3.058 ? . .
H(32) H(56) 2.836 ? . 2_564
H(32) H(102) 3.047 ? . 2_464
H(33) O(20) 3.395 ? . 2_564
H(33) C(20) 3.443 ? . 2_564
H(33) C(23) 3.491 ? . 2_564
H(33) C(47) 3.574 ? . 2_564
H(33) H(1) 3.173 ? . .
H(33) H(56) 2.799 ? . 2_564
H(33) H(83) 3.011 ? . 2_574
H(34) O(3) 2.575 ? . .
H(34) C(3) 3.379 ? . .
H(34) C(4) 3.247 ? . .
H(34) H(1) 2.806 ? . .
H(34) H(3) 2.950 ? . .
H(34) H(83) 3.297 ? . 2_574
H(35) O(18) 2.989 ? . .
H(35) C(19) 3.143 ? . .
H(35) C(20) 3.013 ? . .
H(35) C(21) 3.594 ? . .
H(35) C(23) 3.288 ? . .
H(35) H(4) 3.512 ? . .
H(36) S(6) 3.224 ? . .
H(36) O(3) 3.246 ? . .
H(36) O(15) 3.465 ? . .
H(36) H(3) 3.192 ? . .
H(37) O(15) 2.833 ? . .
H(37) C(86) 2.792 ? . 2_464
H(37) C(87) 3.278 ? . 2_464
H(37) H(102) 2.183 ? . 2_464
H(37) H(103) 3.123 ? . 2_464
H(38) S(8) 3.017 ? . .
H(38) O(19) 2.907 ? . .
H(38) C(20) 3.166 ? . .
H(38) C(23) 3.233 ? . .
H(38) C(40) 3.497 ? . .
H(38) H(50) 2.780 ? . .
H(38) H(51) 3.318 ? . .
H(38) H(102) 3.569 ? . 2_464
H(39) O(11) 3.117 ? . 2_564
H(39) O(19) 3.472 ? . .
H(39) C(36) 3.357 ? . .
H(39) C(37) 3.182 ? . .
H(39) H(47) 3.572 ? . .
H(39) H(48) 3.291 ? . .
H(39) H(50) 3.579 ? . .
H(39) H(102) 3.295 ? . 2_464
H(40) O(11) 2.477 ? . 2_564
H(40) C(36) 2.977 ? . .
H(40) C(37) 3.484 ? . .
H(40) H(47) 2.702 ? . .
H(40) H(48) 3.573 ? . .
H(40) H(78) 3.485 ? . 2_564
H(41) S(7) 3.263 ? . 2_564
H(41) O(11) 3.260 ? . 2_564
H(41) C(62) 3.086 ? . 2_564
H(41) H(47) 3.571 ? . .
H(41) H(77) 3.596 ? . 2_564
H(41) H(78) 2.198 ? . 2_564
H(41) H(79) 3.264 ? . 2_564
H(42) S(1) 3.577 ? . 1_545
H(42) O(1) 2.476 ? . 1_545
H(42) O(18) 3.329 ? . .
H(42) C(22) 3.344 ? . .
H(42) C(62) 3.421 ? . 2_564
H(42) H(21) 2.596 ? . .
H(42) H(23) 3.576 ? . .
H(42) H(24) 3.520 ? . .
H(42) H(78) 2.961 ? . 2_564
H(42) H(79) 3.122 ? . 2_564
H(43) S(1) 3.418 ? . 1_545
H(43) O(1) 3.585 ? . 1_545
H(43) C(24) 3.209 ? . .
H(43) C(35) 2.980 ? . .
H(43) C(36) 3.236 ? . .
H(43) H(23) 3.201 ? . .
H(43) H(24) 2.534 ? . .
H(43) H(46) 2.685 ? . .
H(43) H(47) 3.166 ? . .
H(43) H(78) 3.483 ? . 2_564
H(43) H(79) 3.430 ? . 2_564
H(44) O(18) 2.665 ? . .
H(44) O(19) 3.262 ? . .
H(44) O(20) 3.009 ? . .
H(44) C(22) 3.328 ? . .
H(44) C(23) 3.008 ? . .
H(44) C(24) 3.208 ? . .
H(44) H(21) 2.951 ? . .
H(44) H(23) 3.267 ? . .
H(44) H(24) 2.828 ? . .
H(45) O(19) 3.329 ? . .
H(45) C(4) 3.599 ? . 1_545
H(45) C(24) 3.576 ? . .
H(45) H(2) 2.789 ? . 1_545
H(45) H(22) 3.402 ? . .
H(45) H(24) 2.884 ? . .
H(45) H(73) 3.311 ? . 1_545
H(46) O(4) 2.591 ? . 1_545
H(46) C(4) 2.978 ? . 1_545
H(46) H(1) 3.407 ? . 1_545
H(46) H(2) 2.505 ? . 1_545
H(46) H(24) 2.936 ? . .
H(46) H(43) 2.685 ? . .
H(46) H(57) 3.562 ? . 2_554
H(47) Mo(2) 3.249 ? . 2_564
H(47) O(11) 2.650 ? . 2_564
H(47) O(12) 2.536 ? . 2_564
H(47) C(31) 3.447 ? . .
H(47) H(39) 3.572 ? . .
H(47) H(40) 2.702 ? . .
H(47) H(41) 3.571 ? . .
H(47) H(43) 3.166 ? . .
H(47) H(57) 3.087 ? . 2_554
H(47) H(58) 3.387 ? . 2_554
H(48) S(5) 3.135 ? . 2_564
H(48) O(11) 2.476 ? . 2_564
H(48) C(70) 3.308 ? . 2_464
H(48) C(84) 3.410 ? . 2_464
H(48) C(85) 3.322 ? . 2_464
H(48) H(39) 3.291 ? . .
H(48) H(40) 3.573 ? . .
H(48) H(88) 3.545 ? . 2_464
H(48) H(89) 2.487 ? . 2_464
H(48) H(101) 3.541 ? . 2_464
H(49) C(70) 3.431 ? . 2_464
H(49) C(83) 3.553 ? . 2_464
H(49) C(88) 3.309 ? . 2_464
H(49) H(89) 3.000 ? . 2_464
H(49) H(90) 3.337 ? . 2_464
H(49) H(104) 3.445 ? . 2_464
H(50) S(8) 3.090 ? . .
H(50) O(19) 2.443 ? . .
H(50) C(23) 3.376 ? . .
H(50) C(30) 3.553 ? . .
H(50) H(38) 2.780 ? . .
H(50) H(39) 3.579 ? . .
H(51) S(5) 3.241 ? . .
H(51) S(8) 2.929 ? . .
H(51) O(13) 3.501 ? . .
H(51) O(14) 3.561 ? . .
H(51) C(13) 3.000 ? . .
H(51) C(14) 3.554 ? . .
H(51) C(15) 3.137 ? . .
H(51) H(38) 3.318 ? . .
H(51) H(100) 3.493 ? . 1_455
H(51) H(101) 3.288 ? . 1_455
H(51) H(103) 2.970 ? . 2_464
H(52) O(13) 2.655 ? . .
H(52) O(14) 3.470 ? . .
H(52) C(15) 3.044 ? . .
H(52) C(16) 3.518 ? . .
H(52) C(78) 3.525 ? . 1_455
H(52) C(79) 3.549 ? . 1_455
H(52) C(84) 3.462 ? . 1_455
H(52) H(13) 3.018 ? . .
H(52) H(15) 3.568 ? . .
H(52) H(100) 2.738 ? . 1_455
H(53) S(3) 3.495 ? . 1_445
H(53) O(8) 3.458 ? . 1_445
H(53) C(73) 3.130 ? . 2_464
H(53) C(80) 2.932 ? . 1_455
H(53) C(81) 2.683 ? . 1_455
H(53) C(82) 3.298 ? . 1_455
H(53) H(7) 3.406 ? . 1_445
H(53) H(91) 2.830 ? . 2_464
H(53) H(97) 3.101 ? . 1_455
H(53) H(98) 2.687 ? . 1_455
H(54) S(3) 3.062 ? . 1_445
H(54) O(8) 3.128 ? . 1_445
H(54) C(72) 3.577 ? . 2_464
H(54) C(73) 3.286 ? . 2_464
H(54) H(90) 3.191 ? . 2_464
H(54) H(91) 2.620 ? . 2_464
H(55) O(19) 2.939 ? . .
H(55) C(10) 3.435 ? . 1_445
H(55) C(23) 3.582 ? . .
H(55) H(7) 3.428 ? . 1_445
H(55) H(8) 2.636 ? . 1_445
H(56) C(4) 3.500 ? . 2_565
H(56) C(28) 3.234 ? . 2_565
H(56) H(1) 2.598 ? . 2_565
H(56) H(8) 3.437 ? . 1_445
H(56) H(16) 3.188 ? . 2_565
H(56) H(18) 3.508 ? . 2_565
H(56) H(32) 2.836 ? . 2_565
H(56) H(33) 2.799 ? . 2_565
H(56) H(83) 3.191 ? . 1_545
H(57) O(12) 3.425 ? . 1_545
H(57) C(4) 3.461 ? . 2_565
H(57) C(36) 3.413 ? . 2_555
H(57) C(63) 3.529 ? . 1_545
H(57) H(1) 2.842 ? . 2_565
H(57) H(2) 3.382 ? . 2_565
H(57) H(16) 3.181 ? . 2_565
H(57) H(46) 3.562 ? . 2_555
H(57) H(47) 3.087 ? . 2_555
H(57) H(74) 3.403 ? . 1_545
H(57) H(80) 2.757 ? . 1_545
H(57) H(83) 2.990 ? . 1_545
H(58) Mo(2) 3.304 ? . 1_545
H(58) S(5) 3.120 ? . 1_545
H(58) S(6) 3.356 ? . 1_545
H(58) O(12) 2.529 ? . 1_545
H(58) C(13) 3.437 ? . 1_545
H(58) C(14) 3.508 ? . 1_545
H(58) H(47) 3.387 ? . 2_555
H(58) H(74) 3.085 ? . 1_545
H(58) H(88) 3.387 ? . 1_445
H(59) O(16) 2.740 ? . 1_545
H(59) C(13) 3.305 ? . 1_545
H(59) C(14) 3.207 ? . 1_545
H(59) C(17) 3.509 ? . 1_545
H(60) C(18) 3.330 ? . 1_545
H(60) C(69) 3.248 ? . 2_464
H(60) C(70) 3.302 ? . 2_464
H(60) H(17) 2.415 ? . 1_545
H(60) H(88) 3.493 ? . 2_464
H(60) H(89) 3.581 ? . 2_464
H(60) H(90) 2.904 ? . 2_464
H(61) O(9) 2.985 ? . 2_464
H(61) C(66) 3.329 ? . 2_464
H(61) C(67) 2.943 ? . 2_464
H(61) C(68) 3.155 ? . 2_464
H(61) H(17) 3.310 ? . 1_545
H(61) H(68) 2.995 ? . 2_464
H(61) H(86) 3.110 ? . 2_464
H(61) H(87) 3.407 ? . 2_464
H(61) H(90) 3.254 ? . 2_464
H(62) O(2) 3.228 ? . 1_445
H(62) O(9) 2.574 ? . 2_464
H(62) C(16) 3.586 ? . 1_545
H(62) H(12) 3.369 ? . 2_464
H(62) H(14) 3.308 ? . 1_545
H(62) H(15) 2.992 ? . 1_545
H(62) H(68) 3.531 ? . 2_464
H(63) S(2) 3.335 ? . 1_445
H(63) S(3) 3.440 ? . 1_445
H(63) O(13) 3.597 ? . 1_545
H(63) C(67) 3.119 ? . 1_445
H(63) C(68) 3.138 ? . 1_445
H(63) H(15) 3.265 ? . 1_545
H(63) H(86) 3.260 ? . 1_445
H(63) H(87) 3.332 ? . 1_445
H(63) H(95) 3.403 ? . 1_445
H(64) C(68) 2.937 ? . 1_445
H(64) C(69) 3.180 ? . 1_445
H(64) H(87) 2.652 ? . 1_445
H(64) H(88) 3.067 ? . 1_445
H(65) S(4) 3.223 ? . .
H(65) O(9) 3.052 ? . .
H(65) C(11) 3.236 ? . .
H(66) O(2) 2.449 ? . 2_575
H(67) O(2) 2.962 ? . 2_575
H(67) C(66) 3.584 ? . .
H(67) C(71) 3.561 ? . .
H(67) C(72) 3.221 ? . .
H(67) C(73) 3.011 ? . .
H(67) C(74) 3.166 ? . .
H(67) C(75) 3.512 ? . .
H(67) H(85) 2.926 ? . .
H(67) H(91) 3.314 ? . .
H(67) H(92) 3.561 ? . .
H(68) S(4) 3.512 ? . .
H(68) O(9) 2.845 ? . .
H(68) C(8) 3.537 ? . .
H(68) C(11) 3.393 ? . .
H(68) C(66) 3.186 ? . .
H(68) C(67) 3.214 ? . .
H(68) H(61) 2.995 ? . 2_665
H(68) H(62) 3.531 ? . 2_665
H(68) H(85) 2.749 ? . .
H(68) H(86) 2.797 ? . .
H(69) O(6) 2.961 ? . .
H(69) C(66) 3.461 ? . .
H(69) H(5) 3.554 ? . .
H(69) H(85) 2.673 ? . .
H(69) H(86) 3.432 ? . .
H(70) S(4) 2.958 ? . .
H(70) C(24) 2.896 ? . 1_565
H(70) H(22) 2.558 ? . 1_565
H(70) H(23) 2.391 ? . 1_565
H(70) H(24) 3.506 ? . 1_565
H(71) S(4) 3.322 ? . .
H(71) O(6) 2.905 ? . .
H(71) C(1) 3.115 ? . .
H(71) C(2) 3.128 ? . .
H(71) C(3) 3.589 ? . .
H(71) C(5) 3.571 ? . .
H(72) S(6) 3.331 ? . .
H(72) O(3) 3.015 ? . .
H(72) O(4) 3.312 ? . .
H(72) O(6) 3.478 ? . .
H(72) O(12) 3.329 ? . .
H(72) C(1) 3.417 ? . .
H(72) C(3) 2.937 ? . .
H(72) H(3) 3.268 ? . .
H(73) S(1) 3.590 ? . .
H(73) O(4) 3.042 ? . .
H(73) C(1) 3.414 ? . .
H(73) C(3) 3.174 ? . .
H(73) C(24) 2.835 ? . 1_565
H(73) H(3) 3.588 ? . .
H(73) H(22) 2.368 ? . 1_565
H(73) H(23) 2.797 ? . 1_565
H(73) H(24) 2.882 ? . 1_565
H(73) H(45) 3.311 ? . 1_565
H(74) O(12) 2.785 ? . .
H(74) C(48) 3.429 ? . 1_565
H(74) C(49) 3.254 ? . 1_565
H(74) H(22) 2.888 ? . 1_565
H(74) H(57) 3.403 ? . 1_565
H(74) H(58) 3.085 ? . 1_565
H(75) S(7) 2.791 ? . .
H(75) O(12) 2.387 ? . .
H(76) S(7) 3.371 ? . .
H(76) O(6) 2.911 ? . .
H(76) C(6) 3.171 ? . .
H(76) H(4) 3.262 ? . .
H(76) H(5) 2.814 ? . .
H(77) O(1) 3.100 ? . 2_575
H(77) O(2) 3.055 ? . 2_575
H(77) C(73) 3.424 ? . .
H(77) C(74) 2.589 ? . .
H(77) C(75) 2.905 ? . .
H(77) H(27) 3.439 ? . 2_565
H(77) H(41) 3.596 ? . 2_565
H(77) H(92) 2.378 ? . .
H(77) H(93) 2.908 ? . .
H(78) S(7) 3.025 ? . .
H(78) O(1) 3.515 ? . 2_575
H(78) O(12) 3.462 ? . .
H(78) C(26) 3.518 ? . 2_565
H(78) C(31) 3.048 ? . 2_565
H(78) C(32) 3.348 ? . 2_565
H(78) H(27) 3.038 ? . 2_565
H(78) H(29) 3.136 ? . 2_565
H(78) H(40) 3.485 ? . 2_565
H(78) H(41) 2.198 ? . 2_565
H(78) H(42) 2.961 ? . 2_565
H(78) H(43) 3.483 ? . 2_565
H(78) H(92) 3.330 ? . .
H(78) H(93) 3.345 ? . .
H(79) Mo(1) 3.433 ? . 2_575
H(79) S(1) 2.946 ? . 2_575
H(79) O(1) 2.943 ? . 2_575
H(79) O(2) 3.226 ? . 2_575
H(79) H(41) 3.264 ? . 2_565
H(79) H(42) 3.122 ? . 2_565
H(79) H(43) 3.430 ? . 2_565
H(79) H(92) 3.480 ? . .
H(80) O(12) 2.914 ? . .
H(80) C(48) 3.297 ? . 1_565
H(80) H(22) 3.566 ? . 1_565
H(80) H(57) 2.757 ? . 1_565
H(81) S(1) 2.891 ? . 2_575
H(81) O(4) 3.289 ? . 2_575
H(81) C(1) 3.385 ? . 2_575
H(82) O(3) 3.518 ? . 2_575
H(82) O(4) 3.376 ? . 2_575
H(82) C(1) 3.167 ? . 2_575
H(82) C(3) 3.095 ? . 2_575
H(82) H(10) 3.372 ? . .
H(83) O(4) 3.208 ? . 2_575
H(83) C(3) 3.451 ? . 2_575
H(83) C(4) 3.433 ? . 2_575
H(83) C(28) 3.558 ? . 2_575
H(83) C(47) 3.502 ? . 1_565
H(83) C(48) 3.399 ? . 1_565
H(83) H(1) 2.790 ? . 2_575
H(83) H(22) 3.019 ? . 1_565
H(83) H(33) 3.011 ? . 2_575
H(83) H(34) 3.297 ? . 2_575
H(83) H(56) 3.191 ? . 1_565
H(83) H(57) 2.990 ? . 1_565
H(84) O(20) 3.346 ? . 1_565
H(84) C(24) 2.975 ? . 1_565
H(84) H(22) 2.446 ? . 1_565
H(84) H(23) 2.877 ? . 1_565
H(85) S(2) 3.500 ? . .
H(85) C(58) 2.948 ? . .
H(85) H(67) 2.926 ? . .
H(85) H(68) 2.749 ? . .
H(85) H(69) 2.673 ? . .
H(86) S(2) 3.213 ? . .
H(86) S(3) 3.137 ? . .
H(86) S(4) 3.569 ? . .
H(86) C(7) 2.879 ? . .
H(86) C(8) 3.054 ? . .
H(86) C(9) 3.541 ? . .
H(86) C(58) 3.525 ? . .
H(86) H(61) 3.110 ? . 2_665
H(86) H(63) 3.260 ? . 1_665
H(86) H(68) 2.797 ? . .
H(86) H(69) 3.432 ? . .
H(87) S(3) 3.579 ? . .
H(87) O(8) 2.583 ? . .
H(87) C(7) 3.357 ? . .
H(87) C(9) 3.097 ? . .
H(87) C(10) 3.339 ? . .
H(87) C(56) 3.406 ? . 1_665
H(87) H(8) 3.180 ? . .
H(87) H(9) 3.589 ? . .
H(87) H(17) 3.537 ? . 2_675
H(87) H(61) 3.407 ? . 2_665
H(87) H(63) 3.332 ? . 1_665
H(87) H(64) 2.652 ? . 1_665
H(88) C(48) 3.573 ? . 1_665
H(88) C(49) 3.272 ? . 1_665
H(88) C(50) 3.562 ? . 1_665
H(88) H(16) 3.522 ? . 2_675
H(88) H(17) 3.317 ? . 2_675
H(88) H(48) 3.545 ? . 2_665
H(88) H(58) 3.387 ? . 1_665
H(88) H(60) 3.493 ? . 2_665
H(88) H(64) 3.067 ? . 1_665
H(89) S(5) 3.085 ? . 1_655
H(89) O(13) 3.375 ? . 1_655
H(89) C(37) 3.050 ? . 2_665
H(89) C(38) 3.301 ? . 2_665
H(89) H(48) 2.487 ? . 2_665
H(89) H(49) 3.000 ? . 2_665
H(89) H(60) 3.581 ? . 2_665
H(90) C(44) 3.392 ? . 2_665
H(90) C(52) 3.056 ? . 2_665
H(90) C(53) 3.258 ? . 2_665
H(90) H(49) 3.337 ? . 2_665
H(90) H(54) 3.191 ? . 2_665
H(90) H(60) 2.904 ? . 2_665
H(90) H(61) 3.254 ? . 2_665
H(91) Mo(1) 3.543 ? . 2_575
H(91) S(3) 2.995 ? . 2_575
H(91) O(2) 2.552 ? . 2_575
H(91) C(43) 3.253 ? . 2_665
H(91) C(44) 3.146 ? . 2_665
H(91) H(53) 2.830 ? . 2_665
H(91) H(54) 2.620 ? . 2_665
H(91) H(67) 3.314 ? . .
H(92) Mo(1) 3.462 ? . 2_575
H(92) O(1) 2.564 ? . 2_575
H(92) O(2) 3.093 ? . 2_575
H(92) C(26) 3.534 ? . 2_565
H(92) C(62) 3.186 ? . .
H(92) C(80) 3.259 ? . 2_565
H(92) H(27) 2.734 ? . 2_565
H(92) H(67) 3.561 ? . .
H(92) H(77) 2.378 ? . .
H(92) H(78) 3.330 ? . .
H(92) H(79) 3.480 ? . .
H(92) H(97) 2.409 ? . 2_565
H(92) H(98) 3.373 ? . 2_565
H(93) O(17) 2.837 ? . .
H(93) C(26) 3.113 ? . 2_565
H(93) C(62) 3.540 ? . .
H(93) H(5) 3.188 ? . .
H(93) H(11) 2.707 ? . 1_545
H(93) H(27) 2.879 ? . 2_565
H(93) H(28) 3.072 ? . 2_565
H(93) H(29) 2.863 ? . 2_565
H(93) H(77) 2.908 ? . .
H(93) H(78) 3.345 ? . .
H(93) H(97) 3.322 ? . 2_565
H(94) C(6) 3.375 ? . .
H(94) H(5) 2.598 ? . .
H(94) H(6) 3.334 ? . .
H(94) H(11) 3.428 ? . 1_545
H(94) H(19) 2.912 ? . .
H(95) O(13) 2.965 ? . 1_655
H(95) H(15) 3.298 ? . 1_655
H(95) H(63) 3.403 ? . 1_665
H(96) O(5) 2.751 ? . .
H(96) C(5) 3.575 ? . .
H(96) C(12) 2.852 ? . 2_574
H(96) H(6) 3.487 ? . .
H(96) H(10) 3.016 ? . 2_574
H(96) H(11) 2.684 ? . 2_574
H(96) H(12) 2.405 ? . 2_574
H(96) H(13) 3.427 ? . 1_655
H(96) H(15) 3.091 ? . 1_655
H(96) H(28) 3.279 ? . .
H(97) C(26) 3.239 ? . .
H(97) C(73) 3.571 ? . 2_564
H(97) C(74) 2.791 ? . 2_564
H(97) C(75) 3.298 ? . 2_564
H(97) H(6) 3.544 ? . .
H(97) H(11) 3.284 ? . 2_574
H(97) H(27) 2.768 ? . .
H(97) H(28) 2.835 ? . .
H(97) H(53) 3.101 ? . 1_655
H(97) H(92) 2.409 ? . 2_564
H(97) H(93) 3.322 ? . 2_564
H(98) S(3) 3.123 ? . 1_545
H(98) O(1) 3.272 ? . 1_545
H(98) C(7) 2.942 ? . 1_545
H(98) C(8) 3.480 ? . 1_545
H(98) C(9) 3.289 ? . 1_545
H(98) C(22) 3.242 ? . .
H(98) C(43) 3.577 ? . 1_655
H(98) H(19) 2.770 ? . .
H(98) H(20) 3.486 ? . .
H(98) H(21) 2.990 ? . .
H(98) H(53) 2.687 ? . 1_655
H(98) H(92) 3.373 ? . 2_564
H(99) O(7) 2.615 ? . 1_545
H(99) C(7) 3.600 ? . 1_545
H(99) C(9) 3.015 ? . 1_545
H(99) H(7) 3.506 ? . 1_545
H(99) H(19) 3.449 ? . .
H(100) S(5) 2.904 ? . 1_655
H(100) O(13) 2.753 ? . 1_655
H(100) C(15) 3.524 ? . 1_655
H(100) C(42) 3.230 ? . 1_655
H(100) H(7) 3.453 ? . 1_545
H(100) H(51) 3.493 ? . 1_655
H(100) H(52) 2.738 ? . 1_655
H(101) S(5) 3.087 ? . 1_655
H(101) S(8) 3.166 ? . 1_655
H(101) O(11) 2.938 ? . 1_655
H(101) C(41) 3.450 ? . 1_655
H(101) H(7) 2.890 ? . 1_545
H(101) H(31) 3.581 ? . 2_665
H(101) H(48) 3.541 ? . 2_665
H(101) H(51) 3.288 ? . 1_655
H(102) O(15) 2.448 ? . 2_665
H(102) C(10) 3.548 ? . 1_545
H(102) C(17) 3.561 ? . 2_665
H(102) C(30) 3.084 ? . 2_665
H(102) H(7) 3.375 ? . 1_545
H(102) H(8) 3.580 ? . 1_545
H(102) H(9) 3.127 ? . 1_545
H(102) H(31) 3.225 ? . 2_665
H(102) H(32) 3.047 ? . 2_665
H(102) H(37) 2.183 ? . 2_665
H(102) H(38) 3.569 ? . 2_665
H(102) H(39) 3.295 ? . 2_665
H(103) O(14) 2.805 ? . 2_665
H(103) O(15) 3.037 ? . 2_665
H(103) C(15) 3.592 ? . 2_665
H(103) C(16) 3.225 ? . 2_665
H(103) C(17) 3.530 ? . 2_665
H(103) C(41) 3.148 ? . 2_665
H(103) C(42) 3.545 ? . 2_665
H(103) H(9) 3.479 ? . 1_545
H(103) H(13) 2.814 ? . 2_665
H(103) H(14) 3.521 ? . 2_665
H(103) H(37) 3.123 ? . 2_665
H(103) H(51) 2.970 ? . 2_665
H(104) C(42) 3.472 ? . 2_665
H(104) C(43) 3.585 ? . 2_665
H(104) H(13) 3.021 ? . 2_665
H(104) H(49) 3.445 ? . 2_665

loop_
_geom_torsion_atom_site_label_1
_geom_torsion_atom_site_label_2
_geom_torsion_atom_site_label_3
_geom_torsion_atom_site_label_4
_geom_torsion
_geom_torsion_publ_flag
_geom_torsion_site_symmetry_1
_geom_torsion_site_symmetry_2
_geom_torsion_site_symmetry_3
_geom_torsion_site_symmetry_4
S(1) Mo(1) S(2) C(2) 4.29(19) ? . . . .
S(2) Mo(1) S(1) C(1) -5.32(17) ? . . . .
S(1) Mo(1) S(3) C(7) -48.1(2) ? . . . .
S(3) Mo(1) S(1) C(1) -54.4(2) ? . . . .
S(1) Mo(1) S(4) C(8) -178.58(17) ? . . . .
S(4) Mo(1) S(1) C(1) -88.30(17) ? . . . .
O(1) Mo(1) S(1) C(1) -179.2(2) ? . . . .
O(2) Mo(1) S(1) C(1) 77.2(2) ? . . . .
S(2) Mo(1) S(3) C(7) -96.17(16) ? . . . .
S(3) Mo(1) S(2) C(2) 169.66(19) ? . . . .
S(2) Mo(1) S(4) C(8) 101.19(17) ? . . . .
S(4) Mo(1) S(2) C(2) 89.94(19) ? . . . .
O(1) Mo(1) S(2) C(2) 26.1(4) ? . . . .
O(2) Mo(1) S(2) C(2) -105.3(2) ? . . . .
S(3) Mo(1) S(4) C(8) 12.35(17) ? . . . .
S(4) Mo(1) S(3) C(7) -13.74(16) ? . . . .
O(1) Mo(1) S(3) C(7) 73.7(2) ? . . . .
O(2) Mo(1) S(3) C(7) 177.3(2) ? . . . .
O(1) Mo(1) S(4) C(8) -93.6(2) ? . . . .
O(2) Mo(1) S(4) C(8) 48.0(4) ? . . . .
S(5) Mo(2) S(6) C(14) -5.41(16) ? . . . .
S(6) Mo(2) S(5) C(13) 6.11(16) ? . . . .
S(5) Mo(2) S(7) C(19) -43.2(2) ? . . . .
S(7) Mo(2) S(5) C(13) -42.9(2) ? . . . .
S(5) Mo(2) S(8) C(20) 172.05(18) ? . . . .
S(8) Mo(2) S(5) C(13) -80.64(17) ? . . . .
O(11) Mo(2) S(5) C(13) -170.3(2) ? . . . .
O(12) Mo(2) S(5) C(13) 88.5(2) ? . . . .
S(6) Mo(2) S(7) C(19) -90.95(17) ? . . . .
S(7) Mo(2) S(6) C(14) 159.75(16) ? . . . .
S(6) Mo(2) S(8) C(20) 93.06(18) ? . . . .
S(8) Mo(2) S(6) C(14) 80.39(16) ? . . . .
O(11) Mo(2) S(6) C(14) 5.7(4) ? . . . .
O(12) Mo(2) S(6) C(14) -118.1(2) ? . . . .
S(7) Mo(2) S(8) C(20) 4.24(18) ? . . . .
S(8) Mo(2) S(7) C(19) -4.80(17) ? . . . .
O(11) Mo(2) S(7) C(19) 80.4(2) ? . . . .
O(12) Mo(2) S(7) C(19) -178.4(2) ? . . . .
O(11) Mo(2) S(8) C(20) -105.2(2) ? . . . .
O(12) Mo(2) S(8) C(20) 23.4(4) ? . . . .
Mo(1) S(1) C(1) C(2) 6.4(4) ? . . . .
Mo(1) S(1) C(1) C(3) -173.8(3) ? . . . .
Mo(1) S(2) C(2) C(1) -2.3(5) ? . . . .
Mo(1) S(2) C(2) C(5) 178.8(3) ? . . . .
Mo(1) S(3) C(7) C(8) 14.6(4) ? . . . .
Mo(1) S(3) C(7) C(9) -166.3(3) ? . . . .
Mo(1) S(4) C(8) C(7) -9.1(4) ? . . . .
Mo(1) S(4) C(8) C(11) 174.7(3) ? . . . .
Mo(2) S(5) C(13) C(14) -6.5(4) ? . . . .
Mo(2) S(5) C(13) C(15) 169.3(2) ? . . . .
Mo(2) S(6) C(14) C(13) 4.0(4) ? . . . .
Mo(2) S(6) C(14) C(17) -176.9(2) ? . . . .
Mo(2) S(7) C(19) C(20) 5.1(4) ? . . . .
Mo(2) S(7) C(19) C(21) -174.0(2) ? . . . .
Mo(2) S(8) C(20) C(19) -3.1(4) ? . . . .
Mo(2) S(8) C(20) C(23) 177.2(3) ? . . . .
C(33) P(1) C(39) C(40) -44.5(4) ? . . . .
C(33) P(1) C(39) C(44) 134.5(3) ? . . . .
C(39) P(1) C(33) C(34) 136.2(3) ? . . . .
C(39) P(1) C(33) C(38) -40.9(4) ? . . . .
C(33) P(1) C(45) C(46) 98.9(4) ? . . . .
C(33) P(1) C(45) C(50) -78.5(5) ? . . . .
C(45) P(1) C(33) C(34) 14.4(4) ? . . . .
C(45) P(1) C(33) C(38) -162.7(3) ? . . . .
C(33) P(1) C(51) C(52) -31.9(4) ? . . . .
C(33) P(1) C(51) C(56) 155.9(3) ? . . . .
C(51) P(1) C(33) C(34) -106.3(3) ? . . . .
C(51) P(1) C(33) C(38) 76.6(4) ? . . . .
C(39) P(1) C(45) C(46) -20.9(5) ? . . . .
C(39) P(1) C(45) C(50) 161.7(4) ? . . . .
C(45) P(1) C(39) C(40) 76.1(4) ? . . . .
C(45) P(1) C(39) C(44) -104.9(3) ? . . . .
C(39) P(1) C(51) C(52) 86.3(4) ? . . . .
C(39) P(1) C(51) C(56) -85.9(4) ? . . . .
C(51) P(1) C(39) C(40) -164.9(3) ? . . . .
C(51) P(1) C(39) C(44) 14.1(4) ? . . . .
C(45) P(1) C(51) C(52) -153.0(4) ? . . . .
C(45) P(1) C(51) C(56) 34.7(4) ? . . . .
C(51) P(1) C(45) C(46) -138.8(4) ? . . . .
C(51) P(1) C(45) C(50) 43.8(5) ? . . . .
C(65) P(2) C(71) C(72) -44.7(4) ? . . . .
C(65) P(2) C(71) C(76) 134.8(4) ? . . . .
C(71) P(2) C(65) C(66) -49.5(4) ? . . . .
C(71) P(2) C(65) C(70) 129.6(4) ? . . . .
C(65) P(2) C(77) C(78) -5.4(5) ? . . . .
C(65) P(2) C(77) C(82) 174.9(4) ? . . . .
C(77) P(2) C(65) C(66) 70.2(4) ? . . . .
C(77) P(2) C(65) C(70) -110.8(4) ? . . . .
C(65) P(2) C(83) C(84) -66.4(4) ? . . . .
C(65) P(2) C(83) C(88) 113.3(4) ? . . . .
C(83) P(2) C(65) C(66) -170.1(3) ? . . . .
C(83) P(2) C(65) C(70) 9.0(5) ? . . . .
C(71) P(2) C(77) C(78) 112.2(4) ? . . . .
C(71) P(2) C(77) C(82) -67.4(4) ? . . . .
C(77) P(2) C(71) C(72) -164.8(3) ? . . . .
C(77) P(2) C(71) C(76) 14.7(5) ? . . . .
C(71) P(2) C(83) C(84) 175.2(3) ? . . . .
C(71) P(2) C(83) C(88) -5.1(4) ? . . . .
C(83) P(2) C(71) C(72) 76.6(4) ? . . . .
C(83) P(2) C(71) C(76) -103.9(4) ? . . . .
C(77) P(2) C(83) C(84) 55.1(4) ? . . . .
C(77) P(2) C(83) C(88) -125.1(4) ? . . . .
C(83) P(2) C(77) C(78) -127.5(4) ? . . . .
C(83) P(2) C(77) C(82) 52.9(5) ? . . . .
C(4) O(4) C(3) O(3) 0.5(6) ? . . . .
C(4) O(4) C(3) C(1) -180.0(3) ? . . . .
C(6) O(6) C(5) O(5) -8.9(7) ? . . . .
C(6) O(6) C(5) C(2) 176.7(4) ? . . . .
C(10) O(8) C(9) O(7) -2.5(7) ? . . . .
C(10) O(8) C(9) C(7) 174.8(4) ? . . . .
C(12) O(10) C(11) O(9) 3.7(10) ? . . . .
C(12) O(10) C(11) C(8) 179.1(6) ? . . . .
C(16) O(14) C(15) O(13) 2.0(7) ? . . . .
C(16) O(14) C(15) C(13) 177.1(4) ? . . . .
C(18) O(16) C(17) O(15) 7.4(7) ? . . . .
C(18) O(16) C(17) C(14) -176.5(4) ? . . . .
C(22) O(18) C(21) O(17) 7.0(7) ? . . . .
C(22) O(18) C(21) C(19) -177.7(3) ? . . . .
C(24) O(20) C(23) O(19) 5.6(8) ? . . . .
C(24) O(20) C(23) C(20) -174.0(4) ? . . . .
C(25) N(1) C(27) C(28) -63.2(7) ? . . . .
C(27) N(1) C(25) C(26) -64.4(5) ? . . . .
C(25) N(1) C(29) C(30) -172.5(4) ? . . . .
C(29) N(1) C(25) C(26) 174.6(4) ? . . . .
C(25) N(1) C(31) C(32) 56.6(6) ? . . . .
C(31) N(1) C(25) C(26) 53.0(5) ? . . . .
C(27) N(1) C(29) C(30) 65.9(5) ? . . . .
C(29) N(1) C(27) C(28) 54.7(7) ? . . . .
C(27) N(1) C(31) C(32) 178.1(5) ? . . . .
C(31) N(1) C(27) C(28) 175.4(6) ? . . . .
C(29) N(1) C(31) C(32) -61.5(5) ? . . . .
C(31) N(1) C(29) C(30) -50.8(5) ? . . . .
C(57) N(2) C(59) C(60) -178.7(4) ? . . . .
C(59) N(2) C(57) C(58) -70.7(5) ? . . . .
C(57) N(2) C(61) C(62) 56.9(6) ? . . . .
C(61) N(2) C(57) C(58) 49.0(5) ? . . . .
C(57) N(2) C(63) C(64) 58.1(5) ? . . . .
C(63) N(2) C(57) C(58) 168.9(4) ? . . . .
C(59) N(2) C(61) C(62) 176.8(4) ? . . . .
C(61) N(2) C(59) C(60) 58.9(5) ? . . . .
C(59) N(2) C(63) C(64) -61.2(5) ? . . . .
C(63) N(2) C(59) C(60) -59.1(5) ? . . . .
C(61) N(2) C(63) C(64) -179.3(4) ? . . . .
C(63) N(2) C(61) C(62) -63.6(5) ? . . . .
S(1) C(1) C(2) S(2) -2.6(6) ? . . . .
S(1) C(1) C(2) C(5) 176.2(3) ? . . . .
S(1) C(1) C(3) O(3) -177.1(4) ? . . . .
S(1) C(1) C(3) O(4) 3.4(5) ? . . . .
C(2) C(1) C(3) O(3) 2.7(8) ? . . . .
C(2) C(1) C(3) O(4) -176.8(4) ? . . . .
C(3) C(1) C(2) S(2) 177.6(3) ? . . . .
C(3) C(1) C(2) C(5) -3.6(7) ? . . . .
S(2) C(2) C(5) O(5) -86.2(5) ? . . . .
S(2) C(2) C(5) O(6) 88.1(4) ? . . . .
C(1) C(2) C(5) O(5) 94.9(7) ? . . . .
C(1) C(2) C(5) O(6) -90.8(5) ? . . . .
S(3) C(7) C(8) S(4) -3.2(6) ? . . . .
S(3) C(7) C(8) C(11) 172.7(3) ? . . . .
S(3) C(7) C(9) O(7) 160.2(4) ? . . . .
S(3) C(7) C(9) O(8) -17.0(5) ? . . . .
C(8) C(7) C(9) O(7) -20.6(7) ? . . . .
C(8) C(7) C(9) O(8) 162.2(4) ? . . . .
C(9) C(7) C(8) S(4) 177.7(3) ? . . . .
C(9) C(7) C(8) C(11) -6.4(7) ? . . . .
S(4) C(8) C(11) O(9) 98.2(6) ? . . . .
S(4) C(8) C(11) O(10) -77.1(5) ? . . . .
C(7) C(8) C(11) O(9) -78.0(8) ? . . . .
C(7) C(8) C(11) O(10) 106.7(6) ? . . . .
S(5) C(13) C(14) S(6) 1.3(5) ? . . . .
S(5) C(13) C(14) C(17) -177.7(3) ? . . . .
S(5) C(13) C(15) O(13) 8.8(6) ? . . . .
S(5) C(13) C(15) O(14) -166.2(3) ? . . . .
C(14) C(13) C(15) O(13) -175.7(4) ? . . . .
C(14) C(13) C(15) O(14) 9.3(6) ? . . . .
C(15) C(13) C(14) S(6) -173.9(3) ? . . . .
C(15) C(13) C(14) C(17) 7.1(7) ? . . . .
S(6) C(14) C(17) O(15) 69.4(6) ? . . . .
S(6) C(14) C(17) O(16) -106.6(4) ? . . . .
C(13) C(14) C(17) O(15) -111.5(6) ? . . . .
C(13) C(14) C(17) O(16) 72.4(5) ? . . . .
S(7) C(19) C(20) S(8) -1.2(6) ? . . . .
S(7) C(19) C(20) C(23) 178.5(3) ? . . . .
S(7) C(19) C(21) O(17) 65.6(6) ? . . . .
S(7) C(19) C(21) O(18) -109.7(4) ? . . . .
C(20) C(19) C(21) O(17) -113.5(6) ? . . . .
C(20) C(19) C(21) O(18) 71.2(6) ? . . . .
C(21) C(19) C(20) S(8) 177.8(3) ? . . . .
C(21) C(19) C(20) C(23) -2.6(8) ? . . . .
S(8) C(20) C(23) O(19) 20.4(7) ? . . . .
S(8) C(20) C(23) O(20) -160.0(3) ? . . . .
C(19) C(20) C(23) O(19) -159.3(5) ? . . . .
C(19) C(20) C(23) O(20) 20.3(7) ? . . . .
P(1) C(33) C(34) C(35) -178.8(3) ? . . . .
P(1) C(33) C(38) C(37) 179.9(2) ? . . . .
C(34) C(33) C(38) C(37) 2.7(7) ? . . . .
C(38) C(33) C(34) C(35) -1.7(6) ? . . . .
C(33) C(34) C(35) C(36) -0.4(7) ? . . . .
C(34) C(35) C(36) C(37) 1.4(7) ? . . . .
C(35) C(36) C(37) C(38) -0.3(6) ? . . . .
C(36) C(37) C(38) C(33) -1.8(7) ? . . . .
P(1) C(39) C(40) C(41) 178.6(3) ? . . . .
P(1) C(39) C(44) C(43) -178.7(3) ? . . . .
C(40) C(39) C(44) C(43) 0.3(6) ? . . . .
C(44) C(39) C(40) C(41) -0.3(6) ? . . . .
C(39) C(40) C(41) C(42) -0.3(6) ? . . . .
C(40) C(41) C(42) C(43) 1.0(8) ? . . . .
C(41) C(42) C(43) C(44) -1.0(8) ? . . . .
C(42) C(43) C(44) C(39) 0.4(7) ? . . . .
P(1) C(45) C(46) C(47) -178.4(4) ? . . . .
P(1) C(45) C(50) C(49) 178.2(5) ? . . . .
C(46) C(45) C(50) C(49) 0.8(9) ? . . . .
C(50) C(45) C(46) C(47) -1.0(8) ? . . . .
C(45) C(46) C(47) C(48) -0.1(8) ? . . . .
C(46) C(47) C(48) C(49) 1.5(10) ? . . . .
C(47) C(48) C(49) C(50) -1.7(10) ? . . . .
C(48) C(49) C(50) C(45) 0.6(9) ? . . . .
P(1) C(51) C(52) C(53) -169.5(4) ? . . . .
P(1) C(51) C(56) C(55) 169.9(4) ? . . . .
C(52) C(51) C(56) C(55) -2.5(7) ? . . . .
C(56) C(51) C(52) C(53) 2.7(7) ? . . . .
C(51) C(52) C(53) C(54) -1.0(8) ? . . . .
C(52) C(53) C(54) C(55) -0.9(8) ? . . . .
C(53) C(54) C(55) C(56) 1.1(8) ? . . . .
C(54) C(55) C(56) C(51) 0.6(8) ? . . . .
P(2) C(65) C(66) C(67) 178.6(4) ? . . . .
P(2) C(65) C(70) C(69) -178.6(4) ? . . . .
C(66) C(65) C(70) C(69) 0.4(7) ? . . . .
C(70) C(65) C(66) C(67) -0.5(7) ? . . . .
C(65) C(66) C(67) C(68) -0.3(6) ? . . . .
C(66) C(67) C(68) C(69) 1.3(8) ? . . . .
C(67) C(68) C(69) C(70) -1.4(8) ? . . . .
C(68) C(69) C(70) C(65) 0.5(7) ? . . . .
P(2) C(71) C(72) C(73) 178.9(4) ? . . . .
P(2) C(71) C(76) C(75) -179.2(4) ? . . . .
C(72) C(71) C(76) C(75) 0.3(6) ? . . . .
C(76) C(71) C(72) C(73) -0.6(7) ? . . . .
C(71) C(72) C(73) C(74) 0.5(7) ? . . . .
C(72) C(73) C(74) C(75) -0.0(7) ? . . . .
C(73) C(74) C(75) C(76) -0.3(7) ? . . . .
C(74) C(75) C(76) C(71) 0.2(6) ? . . . .
P(2) C(77) C(78) C(79) -179.0(4) ? . . . .
P(2) C(77) C(82) C(81) 177.8(4) ? . . . .
C(78) C(77) C(82) C(81) -1.9(8) ? . . . .
C(82) C(77) C(78) C(79) 0.6(8) ? . . . .
C(77) C(78) C(79) C(80) 0.8(9) ? . . . .
C(78) C(79) C(80) C(81) -0.9(10) ? . . . .
C(79) C(80) C(81) C(82) -0.3(8) ? . . . .
C(80) C(81) C(82) C(77) 1.7(9) ? . . . .
P(2) C(83) C(84) C(85) -179.2(3) ? . . . .
P(2) C(83) C(88) C(87) 177.4(3) ? . . . .
C(84) C(83) C(88) C(87) -2.8(7) ? . . . .
C(88) C(83) C(84) C(85) 1.0(7) ? . . . .
C(83) C(84) C(85) C(86) 1.1(7) ? . . . .
C(84) C(85) C(86) C(87) -1.4(7) ? . . . .
C(85) C(86) C(87) C(88) -0.4(8) ? . . . .
C(86) C(87) C(88) C(83) 2.5(7) ? . . . .
